data_7026924
loop_
_publ_author_name
'Andrews, Philip C.'
'Brown, David H.'
'Fraser, Benjamin H.'
'Gorham, Nicole T.'
'Junk, Peter C.'
'Massi, Massimiliano'
'St Pierre, Timothy G.'
'Skelton, Brian W.'
'Woodward, Robert C.'

_publ_section_title
;
 Multifunctional hybrid materials based on transparent poly(methyl
 methacrylate) reinforced by lanthanoid hydroxo clusters.
;
_journal_issue 46
_journal_name_full 'Dalton transactions (Cambridge, England : 2003)'
_journal_page_first 11227
_journal_page_last 11234
_journal_paper_doi 10.1039/c0dt00947d
_journal_volume 39
_journal_year 2010
_chemical_formula_moiety 'C210 H195 Tb5 O45, 4(C7 H8)'
_chemical_formula_sum 'C238 H227 O45 Tb5'
_chemical_formula_weight 4601.8
_chemical_name_systematic
;
?
;
_space_group_IT_number 15
_symmetry_cell_setting monoclinic
_symmetry_space_group_name_Hall '-C 2yc'
_symmetry_space_group_name_H-M 'C 1 2/c 1'
_atom_sites_solution_hydrogens geom
_atom_sites_solution_primary direct
_atom_sites_solution_secondary difmap
_audit_creation_date 2010-03-29T08:35:21-00:00
_audit_creation_method 'WinGX routine CIF_UPDATE'
_cell_angle_alpha 90
_cell_angle_beta 95.464(2)
_cell_angle_gamma 90
_cell_formula_units_Z 4
_cell_length_a 35.7195(10)
_cell_length_b 17.7608(6)
_cell_length_c 32.6347(6)
_cell_measurement_reflns_used 25052
_cell_measurement_temperature 100(2)
_cell_measurement_theta_max 32.0807
_cell_measurement_theta_min 3.3908
_cell_volume 20609.6(10)
_computing_cell_refinement
;
CrysAlisPro, Oxford Diffraction Ltd.,
Version 1.171.33.52 (release 06-11-2009 CrysAlis171 .NET)
(compiled Nov 6 2009,16:24:50)
;
_computing_data_collection
;
CrysAlisPro, Oxford Diffraction Ltd.,
Version 1.171.33.52 (release 06-11-2009 CrysAlis171 .NET)
(compiled Nov 6 2009,16:24:50)
;
_computing_data_reduction
;
CrysAlisPro, Oxford Diffraction Ltd.,
Version 1.171.33.52 (release 06-11-2009 CrysAlis171 .NET)
(compiled Nov 6 2009,16:24:50)
;
_computing_molecular_graphics 'OrtepII (Johnson, C. K. (1976)'
_computing_publication_material 'WinGX Farrugia, L. J. (1999)'
_computing_structure_refinement 'SHELXL-97 (Sheldrick, 2008)'
_diffrn_ambient_temperature 100(2)
_diffrn_detector_area_resol_mean 10.4738
_diffrn_measured_fraction_theta_full 0.993
_diffrn_measured_fraction_theta_max 0.937
_diffrn_measurement_device_type 'Oxford Diffraction Gemini, Ruby'
_diffrn_measurement_method '\w scans'
_diffrn_orient_matrix_UB_11 -0.0193397309
_diffrn_orient_matrix_UB_12 0.0034299385
_diffrn_orient_matrix_UB_13 -0.0069030204
_diffrn_orient_matrix_UB_21 0.0013584242
_diffrn_orient_matrix_UB_22 0.0397153984
_diffrn_orient_matrix_UB_23 0.0018650627
_diffrn_orient_matrix_UB_31 0.004558821
_diffrn_orient_matrix_UB_32 0.00247516
_diffrn_orient_matrix_UB_33 -0.0206448571
_diffrn_radiation_monochromator graphite
_diffrn_radiation_type MoK\a
_diffrn_radiation_wavelength 0.71073
_diffrn_reflns_av_R_equivalents 0.073
_diffrn_reflns_av_unetI/netI 0.1343
_diffrn_reflns_limit_h_max 53
_diffrn_reflns_limit_h_min -53
_diffrn_reflns_limit_k_max 26
_diffrn_reflns_limit_k_min -25
_diffrn_reflns_limit_l_max 47
_diffrn_reflns_limit_l_min -47
_diffrn_reflns_number 118092
_diffrn_reflns_theta_full 31
_diffrn_reflns_theta_max 32.17
_diffrn_reflns_theta_min 3.4
_exptl_absorpt_coefficient_mu 1.773
_exptl_absorpt_correction_T_max 0.834
_exptl_absorpt_correction_T_min 0.69
_exptl_absorpt_correction_type analytical
_exptl_absorpt_process_details
;
CrysAlisPro, Oxford Diffraction Ltd.,
Version 1.171.33.52 (release 06-11-2009 CrysAlis171 .NET)
(compiled Nov 6 2009,16:24:50)
Analytical numeric absorption correction using a multifaceted crystal
model based on expressions derived by R.C. Clark & J.S.
(Clark, R. C. & Reid, J. S. (1995). Acta Cryst. A51, 887-897)
;
_exptl_crystal_colour yellow
_exptl_crystal_density_diffrn 1.483
_exptl_crystal_density_method 'not measured'
_exptl_crystal_description slab
_exptl_crystal_F_000 9360
_exptl_crystal_size_max 0.34
_exptl_crystal_size_mid 0.17
_exptl_crystal_size_min 0.11
_refine_diff_density_max 3.261
_refine_diff_density_min -2.288
_refine_diff_density_rms 0.123
_refine_ls_extinction_method none
_refine_ls_goodness_of_fit_ref 0.855
_refine_ls_hydrogen_treatment mixed
_refine_ls_matrix_type full
_refine_ls_number_parameters 1547
_refine_ls_number_reflns 34029
_refine_ls_number_restraints 522
_refine_ls_restrained_S_all 0.868
_refine_ls_R_factor_all 0.1216
_refine_ls_R_factor_gt 0.0514
_refine_ls_shift/su_max 0.034
_refine_ls_shift/su_mean 0.001
_refine_ls_structure_factor_coef Fsqd
_refine_ls_weighting_details 'calc w=1/[\s^2^(Fo^2^)+(0.0489P)^2^] where P=(Fo^2^+2Fc^2^)/3'
_refine_ls_weighting_scheme calc
_refine_ls_wR_factor_gt 0.0972
_refine_ls_wR_factor_ref 0.1093
_reflns_number_gt 17226
_reflns_number_total 34029
_reflns_threshold_expression I>2\s(I)
_cod_data_source_file c0dt00947d.txt
_cod_data_source_block mxm15
_cod_original_sg_symbol_Hall -C_2yc
_cod_database_code 7026924

loop_
_symmetry_equiv_pos_as_xyz
'x, y, z'
'-x, y, -z+1/2'
'x+1/2, y+1/2, z'
'-x+1/2, y+1/2, -z+1/2'
'-x, -y, -z'
'x, -y, z-1/2'
'-x+1/2, -y+1/2, -z'
'x+1/2, -y+1/2, z-1/2'

loop_
_atom_site_label
_atom_site_type_symbol
_atom_site_fract_x
_atom_site_fract_y
_atom_site_fract_z
_atom_site_U_iso_or_equiv
_atom_site_adp_type
_atom_site_occupancy
_atom_site_symmetry_multiplicity
_atom_site_calc_flag
_atom_site_refinement_flags
_atom_site_disorder_assembly
_atom_site_disorder_group
Tb1 Tb 0.011806(5) 0.942100(12) 0.329275(5) 0.02348(4) Uani 1 1 d . . .
Tb2 Tb 0.068546(5) 0.940309(12) 0.245128(5) 0.02360(4) Uani 1 1 d . . .
Tb3 Tb 0 1.107213(16) 0.25 0.02302(6) Uani 1 2 d S . .
O1 O 0 0.9165(2) 0.25 0.0242(9) Uani 1 2 d SD . .
O2 O 0.04489(6) 1.02596(15) 0.28990(7) 0.0241(6) Uani 1 1 d . . .
H2O H 0.065 1.0546 0.3067 0.029 Uiso 1 1 calc R . .
O3 O -0.03117(7) 1.02704(15) 0.29603(7) 0.0244(6) Uani 1 1 d . . .
H3O H -0.0458 1.0558 0.3155 0.029 Uiso 1 1 calc R . .
C1 C 0.17063(11) 0.9058(3) 0.27509(12) 0.0378(11) Uani 1 1 d . . .
H1 H 0.1971 0.8993 0.2794 0.045 Uiso 1 1 calc R . .
C10 C 0.15580(11) 0.9760(3) 0.28362(12) 0.0359(10) Uani 1 1 d D . .
O10 O 0.12079(7) 0.99171(17) 0.28041(8) 0.0366(7) Uani 1 1 d D . .
C11 C 0.18101(11) 1.0387(3) 0.29955(13) 0.0403(12) Uani 1 1 d D . .
C12 C 0.16703(13) 1.0954(3) 0.32258(18) 0.0736(18) Uani 1 1 d D . .
H12 H 0.1413 1.0942 0.3276 0.088 Uiso 1 1 calc R . .
C13 C 0.18944(14) 1.1538(4) 0.33867(19) 0.089(2) Uani 1 1 d D . .
H13 H 0.1796 1.1909 0.3557 0.107 Uiso 1 1 calc R . .
C14 C 0.22666(13) 1.1573(3) 0.32953(15) 0.0595(15) Uani 1 1 d D . .
O14 O 0.24662(9) 1.2190(2) 0.34581(11) 0.0747(12) Uani 1 1 d D . .
C15 C 0.24117(12) 1.1025(3) 0.30578(14) 0.0518(13) Uani 1 1 d D . .
H15 H 0.2664 1.1054 0.2991 0.062 Uiso 1 1 calc R . .
C16 C 0.21840(12) 1.0432(3) 0.29179(14) 0.0454(12) Uani 1 1 d D . .
H16 H 0.2287 1.0043 0.2764 0.054 Uiso 1 1 calc RD . .
C17 C 0.28297(13) 1.2308(3) 0.33245(17) 0.0601(15) Uani 1 1 d . . .
H17A H 0.2813 1.2328 0.302 0.072 Uiso 1 1 calc R . .
H17B H 0.2999 1.1889 0.3419 0.072 Uiso 1 1 calc R . .
C18 C 0.29767(16) 1.3026(4) 0.3500(2) 0.078(2) Uani 1 1 d . . .
H18 H 0.3214 1.3186 0.3422 0.094 Uiso 1 1 calc R . .
C19 C 0.28169(18) 1.3458(4) 0.3747(2) 0.104(3) Uani 1 1 d . . .
H19A H 0.2579 1.3323 0.3834 0.125 Uiso 1 1 calc R . .
H19B H 0.2936 1.3911 0.3842 0.125 Uiso 1 1 calc R . .
C20 C 0.14869(11) 0.8440(3) 0.26049(11) 0.0336(10) Uani 1 1 d . . .
O20 O 0.11399(7) 0.84849(16) 0.24766(7) 0.0303(7) Uani 1 1 d . . .
C21 C 0.16515(11) 0.7663(3) 0.26058(12) 0.0363(11) Uani 1 1 d . . .
C22 C 0.14547(12) 0.7099(3) 0.23821(13) 0.0404(11) Uani 1 1 d . . .
H22 H 0.1233 0.7226 0.2212 0.048 Uiso 1 1 calc R . .
C23 C 0.15744(14) 0.6354(3) 0.24005(14) 0.0482(13) Uani 1 1 d . . .
H23 H 0.1435 0.5976 0.2246 0.058 Uiso 1 1 calc R . .
C24 C 0.18980(14) 0.6169(3) 0.26456(15) 0.0526(14) Uani 1 1 d . A .
O24 O 0.20164(11) 0.5437(2) 0.26726(12) 0.0695(11) Uani 1 1 d . . .
C25 C 0.20983(14) 0.6713(3) 0.28624(16) 0.0570(15) Uani 1 1 d . . .
H25 H 0.2321 0.6582 0.3029 0.068 Uiso 1 1 calc R A .
C26 C 0.19799(12) 0.7455(3) 0.28422(14) 0.0483(13) Uani 1 1 d . A .
H26 H 0.2125 0.7828 0.2992 0.058 Uiso 1 1 calc R . .
C27 C 0.1815(3) 0.4822(6) 0.2522(3) 0.062(3) Uani 0.5 1 d PDU A 1
H27A H 0.1781 0.4885 0.222 0.075 Uiso 0.5 1 calc PRD A 1
H27B H 0.1563 0.4869 0.262 0.075 Uiso 0.5 1 calc PR A 1
C28 C 0.1932(4) 0.4027(8) 0.2597(5) 0.102(4) Uani 0.5 1 d PDU A 1
H28 H 0.1754 0.3629 0.2593 0.123 Uiso 0.5 1 calc PR A 1
C29 C 0.2285(4) 0.3909(12) 0.2667(7) 0.124(4) Uani 0.5 1 d PDU A 1
H29A H 0.2457 0.4318 0.2669 0.149 Uiso 0.5 1 calc PR A 1
H29B H 0.2376 0.3411 0.2717 0.149 Uiso 0.5 1 calc PR A 1
C27' C 0.2344(5) 0.5278(7) 0.2918(4) 0.114(5) Uani 0.5 1 d PDU A 2
H27C H 0.2316 0.5426 0.3206 0.137 Uiso 0.5 1 calc PRD A 2
H27D H 0.2556 0.5567 0.2821 0.137 Uiso 0.5 1 calc PR A 2
C28' C 0.2426(5) 0.4436(8) 0.2898(5) 0.120(5) Uani 0.5 1 d PDU A 2
H28' H 0.2668 0.4243 0.299 0.144 Uiso 0.5 1 calc PR A 2
C29' C 0.2162(5) 0.3998(12) 0.2754(7) 0.124(4) Uani 0.5 1 d PDU A 2
H29C H 0.1921 0.4199 0.2663 0.149 Uiso 0.5 1 calc PR A 2
H29D H 0.2205 0.3472 0.2738 0.149 Uiso 0.5 1 calc PR A 2
C2 C 0.10402(12) 0.8506(3) 0.35574(12) 0.0362(10) Uani 1 1 d . . .
H2 H 0.1239 0.8203 0.3682 0.043 Uiso 1 1 calc R . .
C30 C 0.10137(11) 0.9260(3) 0.36993(11) 0.0332(10) Uani 1 1 d . . .
O30 O 0.07178(7) 0.96511(16) 0.36522(7) 0.0304(7) Uani 1 1 d . . .
C31 C 0.13473(12) 0.9621(3) 0.39333(12) 0.0382(11) Uani 1 1 d . . .
C32 C 0.13027(13) 1.0256(3) 0.41737(13) 0.0411(11) Uani 1 1 d . . .
H32 H 0.1057 1.0446 0.4194 0.049 Uiso 1 1 calc R . .
C33 C 0.16029(14) 1.0616(3) 0.43825(14) 0.0517(13) Uani 1 1 d . . .
H33 H 0.1564 1.1038 0.4552 0.062 Uiso 1 1 calc R . .
C34 C 0.19638(14) 1.0357(3) 0.43431(17) 0.0585(15) Uani 1 1 d . . .
O34 O 0.22891(11) 1.0647(2) 0.45389(13) 0.0833(13) Uani 1 1 d . . .
C35 C 0.20153(14) 0.9725(3) 0.41040(16) 0.0628(16) Uani 1 1 d . . .
H35 H 0.2262 0.954 0.4082 0.075 Uiso 1 1 calc R . .
C36 C 0.17121(12) 0.9362(3) 0.38984(14) 0.0484(13) Uani 1 1 d . . .
H36 H 0.1751 0.8935 0.3732 0.058 Uiso 1 1 calc R . .
C37 C 0.2278(2) 1.1350(4) 0.4756(2) 0.093(2) Uani 1 1 d . . .
H37A H 0.2507 1.1401 0.495 0.112 Uiso 1 1 calc R . .
H37B H 0.2056 1.136 0.4916 0.112 Uiso 1 1 calc R . .
C38 C 0.22566(18) 1.1990(5) 0.4456(2) 0.094(2) Uani 1 1 d . . .
H38 H 0.241 1.1972 0.4234 0.113 Uiso 1 1 calc R . .
C39 C 0.2026(2) 1.2600(5) 0.4486(2) 0.110(3) Uani 1 1 d . . .
H39A H 0.1869 1.263 0.4705 0.132 Uiso 1 1 calc R . .
H39B H 0.2022 1.2992 0.4288 0.132 Uiso 1 1 calc R . .
C40 C 0.07978(10) 0.8180(3) 0.32504(11) 0.0318(10) Uani 1 1 d . . .
O40 O 0.05414(7) 0.85816(15) 0.30285(7) 0.0257(6) Uani 1 1 d . . .
C41 C 0.08101(11) 0.7372(3) 0.31468(12) 0.0340(10) Uani 1 1 d . . .
C42 C 0.06158(11) 0.7108(2) 0.27800(12) 0.0337(10) Uani 1 1 d . . .
H42 H 0.0483 0.7457 0.26 0.04 Uiso 1 1 calc R . .
C43 C 0.06129(12) 0.6368(3) 0.26756(13) 0.0407(11) Uani 1 1 d . . .
H43 H 0.0485 0.6208 0.2422 0.049 Uiso 1 1 calc R . .
C44 C 0.07971(14) 0.5843(3) 0.29391(16) 0.0512(13) Uani 1 1 d . . .
O44 O 0.07991(11) 0.5080(2) 0.28614(12) 0.0753(12) Uani 1 1 d . C .
C45 C 0.09886(15) 0.6085(3) 0.33083(16) 0.0596(15) Uani 1 1 d . . .
H45 H 0.1114 0.5732 0.3492 0.072 Uiso 1 1 calc R . .
C46 C 0.09945(13) 0.6834(3) 0.34033(14) 0.0463(12) Uani 1 1 d . . .
H46 H 0.1129 0.6994 0.3653 0.056 Uiso 1 1 calc R . .
C47 C 0.0595(2) 0.4823(4) 0.2497(2) 0.107(2) Uani 1 1 d DU . .
H47A H 0.0726 0.4962 0.2254 0.128 Uiso 0.5 1 calc PR B 1
H47B H 0.034 0.5048 0.2467 0.128 Uiso 0.5 1 calc PR B 1
H47C H 0.0639 0.5158 0.2263 0.128 Uiso 0.5 1 d PR B 2
H47D H 0.0322 0.4822 0.253 0.128 Uiso 0.5 1 d PR B 2
C48 C 0.0572(5) 0.3998(7) 0.2536(5) 0.097(3) Uiso 0.5 1 d PDU C 1
H48 H 0.078 0.3816 0.2712 0.116 Uiso 0.5 1 calc PR C 1
C49 C 0.0392(3) 0.3531(12) 0.2426(6) 0.177(6) Uiso 0.5 1 d PDU . 1
H49A H 0.0171 0.3624 0.2247 0.212 Uiso 0.5 1 calc PR . 1
H49B H 0.0455 0.3031 0.251 0.212 Uiso 0.5 1 calc PR . 1
C48' C 0.0702(5) 0.3986(8) 0.2447(5) 0.140(6) Uiso 0.5 1 d PDU C 2
H48' H 0.0704 0.3779 0.2179 0.168 Uiso 0.5 1 calc PR C 2
C49' C 0.0793(4) 0.3547(10) 0.2779(5) 0.121(5) Uiso 0.5 1 d PDU C 2
H49C H 0.0792 0.3751 0.3048 0.145 Uiso 0.5 1 calc PR C 2
H49D H 0.0858 0.3034 0.2743 0.145 Uiso 0.5 1 calc PR C 2
C3 C -0.01221(11) 0.9089(3) 0.43737(11) 0.0352(11) Uani 1 1 d . . .
H3 H -0.0178 0.9012 0.465 0.042 Uiso 1 1 calc R . .
C50 C -0.02464(10) 0.9760(3) 0.41793(11) 0.0309(10) Uani 1 1 d . . .
O50 O -0.01714(7) 0.99505(16) 0.38217(7) 0.0307(7) Uani 1 1 d . . .
C51 C -0.04870(11) 1.0304(3) 0.43916(12) 0.0323(10) Uani 1 1 d . . .
C52 C -0.06620(12) 1.0882(3) 0.41669(13) 0.0443(12) Uani 1 1 d . . .
H52 H -0.0616 1.0944 0.3887 0.053 Uiso 1 1 calc R . .
C53 C -0.09024(14) 1.1376(3) 0.43383(14) 0.0585(15) Uani 1 1 d . . .
H53 H -0.1025 1.1761 0.4174 0.07 Uiso 1 1 calc R . .
C54 C -0.09651(14) 1.1312(3) 0.47446(15) 0.0561(15) Uani 1 1 d . . .
O54 O -0.12050(11) 1.1851(3) 0.48926(11) 0.0806(13) Uani 1 1 d . . .
C55 C -0.07936(13) 1.0746(3) 0.49790(13) 0.0453(13) Uani 1 1 d . . .
H55 H -0.0836 1.0701 0.5261 0.054 Uiso 1 1 calc R . .
C56 C -0.05574(12) 1.0236(3) 0.48057(12) 0.0390(11) Uani 1 1 d . . .
H56 H -0.0443 0.9841 0.4969 0.047 Uiso 1 1 calc R . .
C57 C -0.12456(18) 1.1877(4) 0.53148(18) 0.087(2) Uani 1 1 d . E .
H57A H -0.0996 1.191 0.5474 0.104 Uiso 1 1 calc R . .
H57B H -0.1374 1.1418 0.5401 0.104 Uiso 1 1 calc R . .
C58 C -0.1474(2) 1.2556(5) 0.5389(2) 0.115(3) Uani 1 1 d DU . .
H58 H -0.143 1.2987 0.5228 0.137 Uiso 0.5 1 calc PR D 1
H58' H -0.1726 1.2413 0.5304 0.137 Uiso 0.5 1 d PR D 2
C59 C -0.1720(4) 1.2630(10) 0.5642(3) 0.099(4) Uani 0.5 1 d PDU E 1
H59A H -0.1766 1.3111 0.5754 0.119 Uiso 0.5 1 calc PR E 1
H59B H -0.1858 1.2204 0.5719 0.119 Uiso 0.5 1 calc PR E 1
C59' C -0.1490(5) 1.3155(9) 0.5489(5) 0.121(5) Uani 0.5 1 d PDU E 2
H59C H -0.1663 1.3298 0.5679 0.145 Uiso 0.5 1 calc PR E 2
H59D H -0.1331 1.3522 0.5383 0.145 Uiso 0.5 1 calc PR E 2
C60 C 0.00779(11) 0.8523(3) 0.41903(11) 0.0319(10) Uani 1 1 d . . .
O60 O 0.01592(8) 0.85465(16) 0.38184(7) 0.0327(7) Uani 1 1 d . . .
C61 C 0.02077(13) 0.7840(3) 0.44267(12) 0.0422(11) Uani 1 1 d U . .
C62 C 0.03443(14) 0.7238(3) 0.42249(14) 0.0490(13) Uani 1 1 d U . .
H62 H 0.0367 0.7278 0.3938 0.059 Uiso 1 1 calc R . .
C63 C 0.04509(16) 0.6574(3) 0.44246(16) 0.0637(15) Uani 1 1 d U . .
H63 H 0.0537 0.6162 0.4274 0.076 Uiso 1 1 calc R . .
C64 C 0.0432(2) 0.6512(4) 0.48424(18) 0.086(2) Uani 1 1 d U . .
C65 C 0.0321(2) 0.7133(4) 0.50585(17) 0.093(2) Uani 1 1 d U . .
H65 H 0.0323 0.711 0.535 0.111 Uiso 1 1 calc R . .
C66 C 0.02098(17) 0.7782(3) 0.48532(14) 0.0647(16) Uani 1 1 d U . .
H66 H 0.0132 0.8201 0.5005 0.078 Uiso 1 1 calc R . .
O64 O 0.05155(18) 0.5884(3) 0.50683(15) 0.124(2) Uani 1 1 d U . .
C67 C 0.0576(2) 0.5235(5) 0.4875(2) 0.113(3) Uani 1 1 d U . .
H67A H 0.0817 0.5249 0.4749 0.135 Uiso 1 1 calc R . .
H67B H 0.037 0.513 0.4657 0.135 Uiso 1 1 calc R . .
C68 C 0.0586(3) 0.4635(5) 0.5219(4) 0.141(3) Uani 1 1 d U . .
H68 H 0.0733 0.4746 0.547 0.169 Uiso 1 1 calc R . .
C69 C 0.0430(3) 0.4059(6) 0.5198(4) 0.154(4) Uani 1 1 d U . .
H69A H 0.0279 0.3925 0.4953 0.185 Uiso 1 1 calc R . .
H69B H 0.0452 0.3724 0.5426 0.185 Uiso 1 1 calc R . .
C4 C 0.0854(3) 1.1985(5) 0.3003(3) 0.043(2) Uani 0.5 1 d P F 1
H4 H 0.1092 1.2105 0.3145 0.051 Uiso 0.5 1 calc PR F 1
C70 C 0.0544(2) 1.1880(5) 0.3234(2) 0.043(2) Uani 0.5 1 d PD F 1
O70 O 0.0217(2) 1.1649(4) 0.3093(2) 0.0267(11) Uani 0.5 1 d PD F 1
C71 C 0.0611(3) 1.1915(6) 0.3697(2) 0.038(3) Uani 0.5 1 d PD F 1
C72 C 0.0372(3) 1.1483(6) 0.3910(2) 0.050(3) Uani 0.5 1 d PD F 1
H72 H 0.0174 1.121 0.3762 0.06 Uiso 0.5 1 calc PR F 1
C73 C 0.0417(3) 1.1443(6) 0.4337(2) 0.054(3) Uani 0.5 1 d PD F 1
H73 H 0.0249 1.1147 0.4479 0.064 Uiso 0.5 1 calc PR F 1
C74 C 0.0703(3) 1.1830(7) 0.4555(2) 0.048(3) Uani 0.5 1 d PD F 1
O74 O 0.0735(2) 1.1703(5) 0.49786(17) 0.074(2) Uani 0.5 1 d PD F 1
C75 C 0.0944(3) 1.2264(7) 0.4354(3) 0.050(4) Uani 0.5 1 d PD F 1
H75 H 0.1137 1.2545 0.4504 0.06 Uiso 0.5 1 calc PR F 1
C76 C 0.0900(3) 1.2287(7) 0.3922(3) 0.054(4) Uani 0.5 1 d PD F 1
H76 H 0.1075 1.2567 0.378 0.065 Uiso 0.5 1 calc PR F 1
C77 C 0.0858(4) 1.2303(9) 0.5237(3) 0.097(4) Uani 0.5 1 d PDU F 1
H77A H 0.0724 1.2284 0.5489 0.116 Uiso 0.5 1 calc PR F 1
H77B H 0.0792 1.2784 0.5095 0.116 Uiso 0.5 1 calc PR F 1
C78 C 0.1275(4) 1.2285(9) 0.5358(4) 0.102(4) Uani 0.5 1 d PDU F 1
H78 H 0.1401 1.1815 0.538 0.122 Uiso 0.5 1 calc PR F 1
C79 C 0.1458(5) 1.2880(10) 0.5430(4) 0.114(4) Uani 0.5 1 d PDU F 1
H79A H 0.1334 1.3354 0.5409 0.137 Uiso 0.5 1 calc PR F 1
H79B H 0.1722 1.2857 0.5506 0.137 Uiso 0.5 1 calc PR F 1
C80 C 0.0829(2) 1.1921(5) 0.2568(2) 0.041(2) Uani 0.5 1 d PD F 1
O80 O 0.05393(19) 1.1694(4) 0.2331(2) 0.0297(9) Uani 0.5 1 d PD F 1
C81 C 0.1161(2) 1.2072(6) 0.2335(2) 0.041(2) Uani 0.5 1 d PD F 1
C82 C 0.1102(3) 1.2156(10) 0.1914(3) 0.065(5) Uani 0.5 1 d PD F 1
H82 H 0.0857 1.2084 0.1779 0.078 Uiso 0.5 1 calc PR F 1
C83 C 0.1400(2) 1.2348(8) 0.1684(3) 0.072(4) Uani 0.5 1 d PD F 1
H83 H 0.1356 1.2474 0.1401 0.086 Uiso 0.5 1 calc PR F 1
C84 C 0.1756(3) 1.2348(11) 0.1879(4) 0.074(6) Uani 0.5 1 d PD F 1
O84 O 0.2072(2) 1.2584(6) 0.1694(3) 0.069(4) Uani 0.5 1 d PD F 1
C85 C 0.1819(3) 1.2228(9) 0.2295(3) 0.085(4) Uani 0.5 1 d PD F 1
H85 H 0.2068 1.2216 0.2426 0.102 Uiso 0.5 1 calc PR F 1
C86 C 0.1520(2) 1.2127(7) 0.2519(3) 0.070(4) Uani 0.5 1 d PD F 1
H86 H 0.1562 1.2093 0.2811 0.084 Uiso 0.5 1 calc PR F 1
C87 C 0.2035(3) 1.2768(8) 0.1273(3) 0.069(4) Uani 0.5 1 d PD F 1
H87A H 0.184 1.3159 0.1215 0.083 Uiso 0.5 1 calc PR F 1
H87B H 0.1962 1.2317 0.1105 0.083 Uiso 0.5 1 calc PR F 1
C88 C 0.2397(3) 1.3045(9) 0.1175(4) 0.089(6) Uani 0.5 1 d PD F 1
H88 H 0.2467 1.3543 0.1256 0.107 Uiso 0.5 1 calc PR F 1
C89 C 0.2625(4) 1.2659(9) 0.0986(5) 0.119(6) Uani 0.5 1 d PD F 1
H89A H 0.2561 1.2159 0.0902 0.143 Uiso 0.5 1 calc PR F 1
H89B H 0.2859 1.2869 0.093 0.143 Uiso 0.5 1 calc PR F 1
C5 C 0.09310(10) 0.8626(2) 0.14661(11) 0.0283(9) Uani 1 1 d . . .
H5 H 0.1038 0.8357 0.1254 0.034 Uiso 1 1 calc R . .
C90 C 0.10854(10) 0.9355(2) 0.15738(11) 0.0283(9) Uani 1 1 d . . .
O90 O 0.10120(7) 0.97212(16) 0.18871(8) 0.0308(7) Uani 1 1 d . . .
C91 C 0.13550(10) 0.9717(2) 0.13168(12) 0.0305(9) Uani 1 1 d . . .
C92 C 0.13527(12) 0.9577(3) 0.08936(12) 0.0376(11) Uani 1 1 d . . .
H92 H 0.1185 0.9214 0.0765 0.045 Uiso 1 1 calc R . .
C93 C 0.15960(13) 0.9969(3) 0.06611(13) 0.0490(13) Uani 1 1 d . . .
H93 H 0.1591 0.988 0.0374 0.059 Uiso 1 1 calc R . .
C94 C 0.18411(14) 1.0479(3) 0.08451(15) 0.0545(14) Uani 1 1 d . . .
O94 O 0.20884(10) 1.0914(3) 0.06443(11) 0.0756(12) Uani 1 1 d . . .
C95 C 0.18509(13) 1.0618(3) 0.12652(15) 0.0534(13) Uani 1 1 d . . .
H95 H 0.2025 1.0971 0.1393 0.064 Uiso 1 1 calc R . .
C96 C 0.16055(12) 1.0238(3) 0.14970(13) 0.0424(12) Uani 1 1 d . . .
H96 H 0.161 1.0339 0.1783 0.051 Uiso 1 1 calc R . .
C97 C 0.20917(18) 1.0811(5) 0.02122(17) 0.094(3) Uani 1 1 d U . .
H97A H 0.1842 1.0916 0.0066 0.113 Uiso 1 1 calc R . .
H97B H 0.2169 1.0292 0.0147 0.113 Uiso 1 1 calc R . .
C98 C 0.2389(2) 1.1398(5) 0.0097(2) 0.130(3) Uani 1 1 d U . .
H98 H 0.2379 1.1884 0.0218 0.156 Uiso 1 1 calc R . .
C99 C 0.2622(2) 1.1295(6) -0.0124(2) 0.144(4) Uani 1 1 d U . .
H99A H 0.2642 1.0818 -0.0251 0.173 Uiso 1 1 calc R . .
H99B H 0.2792 1.1687 -0.0176 0.173 Uiso 1 1 calc R . .
C100 C 0.06434(11) 0.8287(2) 0.16428(11) 0.0294(9) Uani 1 1 d . . .
O100 O 0.04340(7) 0.86286(15) 0.18941(7) 0.0252(6) Uani 1 1 d . . .
C101 C 0.05519(11) 0.7488(2) 0.15637(11) 0.0320(10) Uani 1 1 d . . .
C102 C 0.02249(12) 0.7165(3) 0.16969(12) 0.0366(10) Uani 1 1 d . . .
H102 H 0.0063 0.7472 0.1841 0.044 Uiso 1 1 calc R . .
C103 C 0.01301(14) 0.6423(3) 0.16273(13) 0.0449(12) Uani 1 1 d . . .
H103 H -0.0092 0.6226 0.1726 0.054 Uiso 1 1 calc R . .
C104 C 0.03522(17) 0.5971(3) 0.14186(15) 0.0559(14) Uani 1 1 d . . .
O104 O 0.02791(13) 0.5226(2) 0.13209(12) 0.0818(13) Uani 1 1 d . H .
C105 C 0.06818(19) 0.6262(3) 0.12921(17) 0.0768(19) Uani 1 1 d . . .
H105 H 0.0844 0.5943 0.1156 0.092 Uiso 1 1 calc R . .
C106 C 0.07797(15) 0.7004(3) 0.13597(15) 0.0564(14) Uani 1 1 d . . .
H106 H 0.1006 0.719 0.1266 0.068 Uiso 1 1 calc R . .
C107 C -0.0050(2) 0.4909(3) 0.1442(2) 0.083(2) Uani 1 1 d D . .
H10A H -0.0258 0.5266 0.1368 0.099 Uiso 0.5 1 calc PR G 1
H10B H -0.0021 0.4865 0.1745 0.099 Uiso 0.5 1 calc PR G 1
H10F H -0.0274 0.5148 0.1293 0.099 Uiso 0.5 1 d PR G 2
H10G H -0.0065 0.4962 0.1743 0.099 Uiso 0.5 1 d PR G 2
C108 C -0.0166(5) 0.4161(8) 0.1270(5) 0.102(3) Uiso 0.5 1 d PD H 1
H108 H -0.0419 0.4003 0.128 0.122 Uiso 0.5 1 calc PR H 1
C109 C 0.0047(6) 0.3754(11) 0.1121(5) 0.132(5) Uiso 0.5 1 d PD H 1
H10C H 0.0301 0.3902 0.1108 0.159 Uiso 0.5 1 calc PR H 1
H10D H -0.0037 0.3279 0.1014 0.159 Uiso 0.5 1 calc PR H 1
C10A C -0.0076(5) 0.4093(8) 0.1312(5) 0.102(3) Uiso 0.5 1 d PD H 2
H10E H -0.0171 0.3704 0.1473 0.122 Uiso 0.5 1 calc PR H 2
C10B C 0.0043(5) 0.3990(13) 0.0967(5) 0.132(5) Uiso 0.5 1 d PD H 2
H10H H 0.0135 0.4403 0.0821 0.159 Uiso 0.5 1 calc PR H 2
H10I H 0.0041 0.3498 0.0852 0.159 Uiso 0.5 1 calc PR H 2
C6 C -0.0307(2) 1.2057(4) 0.3424(2) 0.0231(17) Uani 0.5 1 d P F 2
H6 H -0.0393 1.2184 0.3682 0.028 Uiso 0.5 1 calc PR F 2
C110 C 0.0074(2) 1.1939(4) 0.34081(19) 0.0277(18) Uani 0.5 1 d PDU F 2
O110 O 0.0223(2) 1.1843(4) 0.3067(2) 0.0267(11) Uani 0.5 1 d PDU F 2
C111 C 0.0350(2) 1.1990(4) 0.3783(2) 0.0212(16) Uani 0.5 1 d PDU F 2
C112 C 0.02432(19) 1.1916(4) 0.4179(2) 0.0241(17) Uani 0.5 1 d PD F 2
H112 H -0.0014 1.1834 0.4218 0.029 Uiso 0.5 1 calc PR F 2
C113 C 0.05079(19) 1.1961(5) 0.4517(2) 0.026(2) Uani 0.5 1 d PD F 2
H113 H 0.0431 1.1914 0.4787 0.032 Uiso 0.5 1 calc PR F 2
C114 C 0.0880(2) 1.2074(6) 0.4464(3) 0.024(2) Uani 0.5 1 d PD F 2
O114 O 0.11664(14) 1.2142(3) 0.47809(14) 0.0314(14) Uani 0.5 1 d PD F 2
C115 C 0.0993(3) 1.2145(6) 0.4071(3) 0.028(2) Uani 0.5 1 d PD F 2
H115 H 0.1249 1.2232 0.4033 0.033 Uiso 0.5 1 calc PR F 2
C116 C 0.0731(2) 1.2089(7) 0.3736(3) 0.032(3) Uani 0.5 1 d PD F 2
H116 H 0.081 1.2119 0.3467 0.038 Uiso 0.5 1 calc PR F 2
C117 C 0.1067(3) 1.2256(6) 0.5179(2) 0.038(2) Uani 0.5 1 d PDU F 2
H11A H 0.0927 1.1813 0.5268 0.045 Uiso 0.5 1 calc PR F 2
H11B H 0.0902 1.2703 0.5185 0.045 Uiso 0.5 1 calc PR F 2
C118 C 0.1414(3) 1.2369(6) 0.5461(3) 0.045(2) Uani 0.5 1 d PDU F 2
H118 H 0.1578 1.1951 0.5514 0.054 Uiso 0.5 1 calc PR F 2
C119 C 0.1507(3) 1.2995(6) 0.5638(3) 0.056(3) Uani 0.5 1 d PDU F 2
H11C H 0.135 1.3424 0.5592 0.067 Uiso 0.5 1 calc PR F 2
H11D H 0.1733 1.303 0.5816 0.067 Uiso 0.5 1 calc PR F 2
C120 C -0.05746(17) 1.2000(4) 0.3078(2) 0.0195(15) Uani 0.5 1 d PD F 2
O120 O -0.0495(2) 1.1813(5) 0.2710(2) 0.0297(9) Uani 0.5 1 d PD F 2
C121 C -0.0979(2) 1.2161(7) 0.3125(3) 0.028(2) Uani 0.5 1 d PD F 2
C122 C -0.12602(19) 1.1835(5) 0.2858(2) 0.0247(18) Uani 0.5 1 d PD F 2
H122 H -0.1191 1.1547 0.2632 0.03 Uiso 0.5 1 calc PR F 2
C123 C -0.1633(2) 1.1917(5) 0.2910(2) 0.034(2) Uani 0.5 1 d PD F 2
H123 H -0.1819 1.1683 0.2724 0.041 Uiso 0.5 1 calc PR F 2
C124 C -0.1738(2) 1.2340(9) 0.3233(4) 0.041(3) Uani 0.5 1 d PD F 2
O124 O -0.2125(2) 1.2287(6) 0.3303(2) 0.041(2) Uani 0.5 1 d PD F 2
C125 C -0.1474(2) 1.2668(6) 0.3513(3) 0.041(2) Uani 0.5 1 d PD F 2
H125 H -0.155 1.2938 0.3743 0.049 Uiso 0.5 1 calc PR F 2
C126 C -0.10898(19) 1.2598(5) 0.3452(2) 0.033(2) Uani 0.5 1 d PD F 2
H126 H -0.0905 1.2846 0.3633 0.04 Uiso 0.5 1 calc PR F 2
C127 C -0.2234(3) 1.2516(6) 0.3697(3) 0.052(3) Uani 0.5 1 d PD F 2
H12A H -0.2038 1.2363 0.3916 0.063 Uiso 0.5 1 calc PR F 2
H12B H -0.2472 1.2263 0.3749 0.063 Uiso 0.5 1 calc PR F 2
C128 C -0.2286(4) 1.3353(7) 0.3709(4) 0.069(4) Uani 0.5 1 d PD F 2
H128 H -0.233 1.3552 0.397 0.082 Uiso 0.5 1 calc PR F 2
C129 C -0.2281(3) 1.3836(6) 0.3423(3) 0.058(3) Uani 0.5 1 d PD F 2
H12C H -0.2238 1.3679 0.3153 0.07 Uiso 0.5 1 calc PR F 2
H12D H -0.2319 1.4353 0.3479 0.07 Uiso 0.5 1 calc PR F 2
C211 C 0.1845(2) 0.4775(5) 0.3981(2) 0.156(4) Uani 1 1 d D I .
C212 C 0.1569(2) 0.4334(5) 0.3742(2) 0.142(4) Uani 1 1 d D . .
C213 C 0.1256(2) 0.4099(6) 0.3933(3) 0.175(5) Uani 1 1 d D I .
H213 H 0.1055 0.3886 0.3759 0.21 Uiso 1 1 calc RD . .
C214 C 0.1207(4) 0.4142(10) 0.4336(3) 0.379(15) Uani 1 1 d D . .
H214 H 0.0984 0.3982 0.4449 0.454 Uiso 1 1 calc R I .
C215 C 0.1515(3) 0.4442(6) 0.4570(3) 0.184(6) Uani 1 1 d D I .
H215 H 0.1533 0.4376 0.486 0.22 Uiso 1 1 calc R . .
C216 C 0.1797(4) 0.4836(8) 0.4399(3) 0.276(10) Uani 1 1 d D . .
H216 H 0.1961 0.5151 0.4569 0.332 Uiso 1 1 calc R I .
C217 C 0.2098(4) 0.5309(8) 0.3804(4) 0.113(5) Uiso 0.5 1 d PD . .
H21A H 0.2051 0.53 0.3503 0.169 Uiso 0.5 1 calc PR I .
H21B H 0.2359 0.5166 0.3885 0.169 Uiso 0.5 1 calc PRD . .
H21C H 0.2051 0.5817 0.3905 0.169 Uiso 0.5 1 calc PR . .
C218 C 0.1513(6) 0.3908(13) 0.3335(5) 0.269(15) Uiso 0.5 1 d PD I 1
H21D H 0.1732 0.3987 0.318 0.404 Uiso 0.5 1 calc PR I 1
H21E H 0.1286 0.4096 0.3173 0.404 Uiso 0.5 1 calc PRD I 1
H21F H 0.1484 0.337 0.3389 0.404 Uiso 0.5 1 calc PRD I 1
C311 C 0.1367(2) 0.5344(7) 0.6299(3) 0.207(3) Uani 1 1 d DU . .
C312 C 0.1684(3) 0.4876(7) 0.6357(3) 0.219(3) Uani 1 1 d DU . .
H312 H 0.1742 0.4657 0.6621 0.263 Uiso 1 1 calc R . .
C313 C 0.1914(3) 0.4715(7) 0.6058(3) 0.202(3) Uani 1 1 d DU . .
H313 H 0.2127 0.4396 0.6107 0.242 Uiso 1 1 calc R . .
C314 C 0.1817(3) 0.5045(7) 0.5677(3) 0.197(3) Uani 1 1 d DU . .
H314 H 0.1962 0.494 0.5454 0.236 Uiso 1 1 calc R . .
C315 C 0.1515(3) 0.5523(7) 0.5620(3) 0.204(3) Uani 1 1 d DU . .
H315 H 0.1467 0.5763 0.536 0.245 Uiso 1 1 calc R . .
C316 C 0.1277(3) 0.5673(7) 0.5919(3) 0.206(3) Uani 1 1 d DU . .
H316 H 0.1062 0.5986 0.5867 0.247 Uiso 1 1 calc R . .
C317 C 0.1120(3) 0.5507(7) 0.6641(3) 0.227(4) Uani 1 1 d DU . .
H31A H 0.1253 0.5367 0.6906 0.34 Uiso 1 1 calc R . .
H31B H 0.0887 0.5214 0.6595 0.34 Uiso 1 1 calc RD . .
H31C H 0.1059 0.6045 0.6642 0.34 Uiso 1 1 calc RD . .
H1O H 0 0.8709(11) 0.25 0.272 Uiso 1 2 d SD . .
H211 H 0.2037(6) 0.496(2) 0.3868(5) 0.272 Uiso 0.5 1 d PD J 1
H212 H 0.1607(7) 0.421(2) 0.3490(5) 0.272 Uiso 0.5 1 d PD K 2

loop_
_atom_site_aniso_label
_atom_site_aniso_U_11
_atom_site_aniso_U_22
_atom_site_aniso_U_33
_atom_site_aniso_U_23
_atom_site_aniso_U_13
_atom_site_aniso_U_12
Tb1 0.02311(9) 0.02776(10) 0.01964(8) 0.00154(8) 0.00234(7) 0.00198(9)
Tb2 0.01877(8) 0.02803(10) 0.02411(9) -0.00513(8) 0.00270(7) -0.00107(9)
Tb3 0.02317(12) 0.02497(15) 0.02117(12) 0 0.00343(10) 0
O1 0.0180(17) 0.036(2) 0.0188(16) 0 0.0013(14) 0
O2 0.0199(13) 0.0269(14) 0.0252(12) -0.0008(11) -0.0001(10) -0.0022(11)
O3 0.0254(13) 0.0239(14) 0.0248(13) 0.0018(11) 0.0069(11) 0.0043(12)
C1 0.024(2) 0.048(3) 0.041(2) -0.005(2) 0.0019(18) 0.001(2)
C10 0.029(2) 0.045(3) 0.035(2) -0.008(2) 0.0030(18) -0.007(2)
O10 0.0221(13) 0.0449(19) 0.0420(15) -0.0155(14) -0.0011(12) -0.0052(14)
C11 0.025(2) 0.053(3) 0.043(2) -0.012(2) 0.0019(18) -0.008(2)
C12 0.034(2) 0.086(4) 0.105(4) -0.057(4) 0.029(3) -0.031(3)
C13 0.041(3) 0.112(5) 0.119(5) -0.079(4) 0.033(3) -0.033(3)
C14 0.035(3) 0.083(4) 0.059(3) -0.020(3) -0.002(2) -0.028(3)
O14 0.047(2) 0.093(3) 0.086(3) -0.041(2) 0.0182(19) -0.043(2)
C15 0.026(2) 0.067(4) 0.063(3) -0.007(3) 0.008(2) -0.012(3)
C16 0.031(2) 0.046(3) 0.059(3) -0.005(2) 0.005(2) -0.006(2)
C17 0.032(2) 0.066(4) 0.082(4) -0.011(3) 0.001(2) -0.022(3)
C18 0.039(3) 0.088(5) 0.107(5) -0.026(4) 0.010(3) -0.021(3)
C19 0.072(4) 0.108(6) 0.135(6) -0.046(5) 0.024(4) -0.057(4)
C20 0.028(2) 0.046(3) 0.028(2) -0.0040(19) 0.0071(17) 0.002(2)
O20 0.0213(13) 0.0374(17) 0.0319(14) -0.0077(12) 0.0011(11) 0.0018(13)
C21 0.027(2) 0.046(3) 0.036(2) -0.003(2) 0.0062(18) 0.008(2)
C22 0.032(2) 0.049(3) 0.040(2) -0.007(2) 0.0033(19) 0.006(2)
C23 0.054(3) 0.042(3) 0.050(3) -0.004(2) 0.012(2) 0.014(2)
C24 0.056(3) 0.045(3) 0.058(3) 0.006(2) 0.017(3) 0.025(3)
O24 0.065(2) 0.052(3) 0.092(3) 0.008(2) 0.007(2) 0.028(2)
C25 0.041(3) 0.066(4) 0.063(3) 0.002(3) -0.001(2) 0.022(3)
C26 0.033(2) 0.061(4) 0.050(3) -0.004(2) -0.001(2) 0.005(2)
C27 0.063(6) 0.047(6) 0.080(7) -0.007(6) 0.024(6) 0.018(6)
C28 0.084(8) 0.093(8) 0.132(9) -0.020(8) 0.023(8) 0.061(7)
C29 0.130(9) 0.076(7) 0.173(10) -0.016(7) 0.048(9) 0.048(7)
C27' 0.172(13) 0.071(8) 0.105(9) 0.010(8) 0.042(10) 0.043(9)
C28' 0.141(10) 0.086(9) 0.136(10) 0.025(8) 0.027(9) 0.060(8)
C29' 0.130(9) 0.076(7) 0.173(10) -0.016(7) 0.048(9) 0.048(7)
C2 0.031(2) 0.039(3) 0.035(2) -0.0003(19) -0.0101(18) 0.007(2)
C30 0.031(2) 0.045(3) 0.0233(19) -0.0009(18) -0.0029(16) 0.006(2)
O30 0.0297(14) 0.0339(17) 0.0264(13) -0.0027(11) -0.0028(11) 0.0051(13)
C31 0.035(2) 0.047(3) 0.030(2) -0.0066(19) -0.0096(18) 0.004(2)
C32 0.038(2) 0.041(3) 0.041(2) -0.010(2) -0.009(2) 0.010(2)
C33 0.052(3) 0.048(3) 0.052(3) -0.017(2) -0.011(2) 0.003(3)
C34 0.039(3) 0.059(4) 0.072(3) -0.023(3) -0.023(3) 0.006(3)
O34 0.056(2) 0.078(3) 0.108(3) -0.044(3) -0.032(2) 0.000(2)
C35 0.037(3) 0.076(4) 0.071(3) -0.021(3) -0.019(3) 0.012(3)
C36 0.039(2) 0.054(3) 0.049(3) -0.019(2) -0.014(2) 0.012(3)
C37 0.080(5) 0.088(6) 0.104(5) -0.024(4) -0.031(4) -0.003(4)
C38 0.059(4) 0.098(6) 0.124(6) -0.043(5) 0.001(4) -0.010(4)
C39 0.089(5) 0.123(7) 0.117(6) -0.044(5) 0.009(4) -0.025(5)
C40 0.0233(19) 0.046(3) 0.026(2) -0.0004(18) 0.0021(16) 0.0084(19)
O40 0.0248(13) 0.0298(16) 0.0219(12) 0.0006(11) -0.0012(11) 0.0040(12)
C41 0.025(2) 0.038(3) 0.038(2) 0.003(2) -0.0020(17) 0.0067(19)
C42 0.030(2) 0.034(3) 0.037(2) -0.0019(19) 0.0008(18) 0.004(2)
C43 0.038(2) 0.040(3) 0.043(2) -0.007(2) -0.002(2) 0.005(2)
C44 0.055(3) 0.029(3) 0.069(3) -0.012(2) 0.001(3) 0.008(2)
O44 0.091(3) 0.042(2) 0.087(3) -0.023(2) -0.018(2) 0.014(2)
C45 0.066(3) 0.043(3) 0.065(3) -0.002(3) -0.020(3) 0.020(3)
C46 0.049(3) 0.040(3) 0.047(3) -0.007(2) -0.010(2) 0.013(2)
C47 0.130(5) 0.057(4) 0.127(5) -0.011(4) -0.018(4) 0.014(4)
C3 0.036(2) 0.049(3) 0.0214(19) 0.0043(18) 0.0073(17) -0.006(2)
C50 0.0220(18) 0.043(3) 0.028(2) -0.0032(18) 0.0022(16) -0.0074(19)
O50 0.0327(14) 0.0379(18) 0.0220(13) 0.0006(12) 0.0050(11) 0.0000(14)
C51 0.027(2) 0.042(3) 0.029(2) -0.0083(18) 0.0058(17) -0.0057(19)
C52 0.041(2) 0.057(3) 0.036(2) -0.004(2) 0.008(2) 0.010(2)
C53 0.065(3) 0.071(4) 0.041(3) 0.004(3) 0.012(2) 0.031(3)
C54 0.050(3) 0.074(4) 0.046(3) -0.011(3) 0.014(2) 0.013(3)
O54 0.082(3) 0.111(4) 0.054(2) -0.020(2) 0.029(2) 0.027(3)
C55 0.043(3) 0.063(4) 0.032(2) -0.010(2) 0.013(2) -0.002(2)
C56 0.035(2) 0.052(3) 0.030(2) -0.005(2) 0.0053(18) -0.003(2)
C57 0.071(4) 0.117(6) 0.074(4) -0.010(4) 0.009(3) 0.027(4)
C58 0.115(5) 0.125(7) 0.110(5) 0.010(5) 0.046(4) 0.075(5)
C59 0.120(9) 0.116(10) 0.063(7) -0.004(7) 0.021(6) 0.058(8)
C59' 0.124(10) 0.131(11) 0.108(9) 0.008(9) 0.007(8) 0.030(10)
C60 0.030(2) 0.040(3) 0.0243(19) 0.0035(18) -0.0049(16) -0.004(2)
O60 0.0400(16) 0.0363(17) 0.0221(13) 0.0038(12) 0.0040(12) 0.0016(14)
C61 0.053(3) 0.042(3) 0.030(2) 0.008(2) -0.004(2) -0.005(2)
C62 0.056(3) 0.047(3) 0.041(2) 0.011(2) -0.008(2) 0.002(3)
C63 0.079(4) 0.053(3) 0.056(3) 0.009(3) -0.006(3) 0.016(3)
C64 0.131(5) 0.061(4) 0.061(3) 0.034(3) -0.017(4) 0.012(4)
C65 0.162(6) 0.070(4) 0.044(3) 0.021(3) 0.003(4) 0.010(5)
C66 0.111(4) 0.048(3) 0.034(2) 0.011(2) 0.002(3) -0.001(3)
O64 0.192(5) 0.072(3) 0.099(3) 0.040(3) -0.027(4) 0.024(4)
C67 0.127(6) 0.084(5) 0.125(6) 0.039(5) 0.004(5) 0.021(5)
C68 0.140(7) 0.081(6) 0.194(8) 0.040(6) -0.022(6) 0.001(5)
C69 0.120(7) 0.130(8) 0.208(9) 0.041(8) -0.009(7) 0.010(7)
C4 0.049(5) 0.039(6) 0.038(5) -0.001(4) -0.006(4) -0.011(5)
C70 0.062(6) 0.022(5) 0.045(5) 0.003(4) 0.014(5) 0.009(5)
O70 0.0309(15) 0.021(3) 0.0289(15) -0.0013(17) 0.0042(12) -0.0012(19)
C71 0.051(7) 0.029(6) 0.030(5) -0.008(4) -0.013(5) 0.001(6)
C72 0.050(6) 0.066(8) 0.032(5) -0.010(5) -0.007(4) -0.005(6)
C73 0.056(6) 0.061(8) 0.046(6) -0.006(5) 0.017(5) -0.012(6)
C74 0.049(7) 0.071(9) 0.022(5) -0.007(5) -0.006(5) -0.006(7)
O74 0.081(5) 0.106(7) 0.033(4) -0.003(4) -0.003(4) -0.020(5)
C75 0.043(6) 0.065(9) 0.040(6) -0.004(6) -0.005(5) -0.027(6)
C76 0.067(8) 0.059(9) 0.039(7) -0.001(6) 0.016(6) -0.018(7)
C77 0.116(7) 0.141(9) 0.033(5) -0.020(6) -0.001(6) -0.058(7)
C78 0.115(7) 0.148(8) 0.045(6) -0.014(6) 0.013(6) -0.062(7)
C79 0.119(8) 0.158(10) 0.067(7) -0.009(8) 0.015(7) -0.064(8)
C80 0.042(5) 0.040(6) 0.040(5) -0.012(4) -0.008(4) -0.023(4)
O80 0.0276(18) 0.026(2) 0.0361(17) -0.009(3) 0.0045(14) -0.017(3)
C81 0.043(5) 0.040(6) 0.039(5) 0.004(4) -0.001(4) -0.005(5)
C82 0.060(8) 0.082(11) 0.059(8) -0.014(7) 0.032(7) -0.010(8)
C83 0.056(7) 0.107(12) 0.057(7) -0.023(7) 0.025(6) -0.010(7)
C84 0.055(9) 0.070(11) 0.092(12) 0.012(9) -0.024(8) 0.017(8)
O84 0.036(4) 0.096(9) 0.076(6) 0.045(5) 0.015(4) -0.004(5)
C85 0.049(6) 0.143(13) 0.059(7) 0.042(8) -0.012(6) -0.033(8)
C86 0.059(7) 0.097(10) 0.053(6) 0.016(6) -0.002(5) -0.037(7)
C87 0.063(7) 0.085(10) 0.062(7) 0.011(7) 0.026(6) 0.020(8)
C88 0.071(9) 0.115(14) 0.085(10) 0.035(9) 0.030(8) -0.025(10)
C89 0.108(11) 0.119(15) 0.142(13) -0.013(11) 0.071(10) -0.033(11)
C5 0.0233(19) 0.037(2) 0.0249(18) -0.0084(17) 0.0044(15) 0.0045(18)
C90 0.0249(18) 0.033(2) 0.0272(18) 0.0024(18) 0.0053(15) 0.0111(19)
O90 0.0268(14) 0.0351(17) 0.0319(14) -0.0051(12) 0.0094(12) -0.0003(13)
C91 0.0210(18) 0.037(2) 0.034(2) 0.0004(18) 0.0047(16) 0.0061(18)
C92 0.033(2) 0.048(3) 0.033(2) 0.0035(19) 0.0056(18) 0.005(2)
C93 0.042(3) 0.072(4) 0.033(2) 0.010(2) 0.010(2) 0.006(3)
C94 0.044(3) 0.069(4) 0.053(3) 0.014(3) 0.020(2) -0.004(3)
O94 0.075(2) 0.096(3) 0.061(2) 0.018(2) 0.034(2) -0.020(2)
C95 0.044(3) 0.061(4) 0.058(3) -0.002(3) 0.021(2) -0.015(3)
C96 0.038(2) 0.052(3) 0.040(2) -0.001(2) 0.014(2) -0.005(2)
C97 0.073(4) 0.161(7) 0.052(3) 0.041(4) 0.023(3) -0.007(4)
C98 0.183(8) 0.141(8) 0.079(4) 0.042(5) 0.076(5) -0.021(6)
C99 0.136(7) 0.228(12) 0.067(5) 0.010(6) -0.003(5) -0.072(8)
C100 0.027(2) 0.041(3) 0.0187(18) -0.0059(17) -0.0043(15) 0.0008(19)
O100 0.0221(12) 0.0276(15) 0.0268(13) -0.0044(11) 0.0069(11) 0.0008(12)
C101 0.032(2) 0.036(3) 0.0275(19) 0.0027(18) 0.0017(17) 0.002(2)
C102 0.035(2) 0.037(3) 0.037(2) -0.0013(19) -0.0019(19) -0.002(2)
C103 0.048(3) 0.042(3) 0.044(3) -0.003(2) -0.001(2) -0.014(2)
C104 0.086(4) 0.033(3) 0.048(3) -0.011(2) 0.007(3) -0.010(3)
O104 0.127(4) 0.034(2) 0.089(3) -0.022(2) 0.040(3) -0.024(2)
C105 0.113(5) 0.039(3) 0.087(4) -0.025(3) 0.050(4) 0.003(3)
C106 0.068(3) 0.037(3) 0.069(3) -0.017(2) 0.036(3) -0.003(3)
C107 0.107(5) 0.038(4) 0.098(5) -0.009(3) -0.019(4) -0.023(4)
C6 0.025(4) 0.022(4) 0.023(4) 0.003(3) 0.008(3) 0.004(3)
C110 0.037(4) 0.020(4) 0.028(4) -0.010(3) 0.008(3) 0.001(3)
O110 0.0309(15) 0.021(3) 0.0289(15) -0.0013(17) 0.0042(12) -0.0012(19)
C111 0.024(4) 0.011(4) 0.029(4) -0.002(3) 0.004(3) 0.003(3)
C112 0.020(4) 0.022(4) 0.031(4) 0.004(3) 0.003(3) -0.001(3)
C113 0.015(4) 0.039(6) 0.025(4) 0.005(4) 0.003(3) 0.001(4)
C114 0.019(4) 0.021(5) 0.033(5) -0.003(4) 0.008(4) -0.007(4)
O114 0.024(3) 0.048(4) 0.022(3) -0.002(2) 0.000(2) 0.001(3)
C115 0.030(5) 0.032(6) 0.022(5) -0.011(4) 0.003(4) -0.010(4)
C116 0.021(5) 0.047(7) 0.029(5) -0.018(5) 0.005(4) -0.011(5)
C117 0.039(5) 0.046(5) 0.027(4) 0.009(4) 0.000(4) -0.002(4)
C118 0.051(5) 0.052(5) 0.030(4) 0.006(4) 0.001(4) -0.009(5)
C119 0.063(6) 0.069(6) 0.034(5) -0.001(4) -0.003(4) -0.011(5)
C120 0.018(3) 0.014(4) 0.027(4) 0.002(3) 0.004(3) 0.003(3)
O120 0.0276(18) 0.026(2) 0.0361(17) -0.009(3) 0.0045(14) -0.017(3)
C121 0.032(5) 0.031(6) 0.024(5) -0.003(4) 0.014(4) 0.004(4)
C122 0.032(4) 0.024(5) 0.019(4) -0.005(3) 0.003(3) 0.005(4)
C123 0.024(4) 0.049(6) 0.028(4) -0.012(4) -0.006(3) 0.008(4)
C124 0.021(5) 0.060(9) 0.044(5) -0.012(5) 0.014(4) 0.011(6)
O124 0.025(4) 0.064(6) 0.035(4) -0.010(4) 0.003(3) 0.006(4)
C125 0.031(5) 0.056(7) 0.038(5) -0.008(4) 0.012(4) 0.014(5)
C126 0.016(4) 0.046(6) 0.038(4) -0.005(4) -0.001(3) 0.007(4)
C127 0.029(5) 0.072(9) 0.058(6) 0.021(6) 0.015(5) 0.010(6)
C128 0.077(10) 0.082(11) 0.048(7) -0.018(7) 0.014(7) 0.031(8)
C129 0.055(6) 0.064(8) 0.056(6) 0.011(6) 0.008(5) 0.011(6)
C211 0.146(8) 0.175(11) 0.146(8) 0.073(8) 0.007(7) -0.014(8)
C212 0.126(8) 0.163(10) 0.132(8) -0.015(7) -0.027(6) -0.037(7)
C213 0.110(8) 0.128(10) 0.283(15) -0.015(10) -0.003(9) -0.003(7)
C214 0.68(4) 0.31(2) 0.119(10) -0.012(12) -0.104(18) -0.15(2)
C215 0.314(17) 0.112(9) 0.118(8) -0.020(7) -0.011(10) 0.031(10)
C216 0.47(3) 0.212(15) 0.143(11) -0.004(10) 0.008(14) -0.193(16)
C311 0.107(5) 0.230(6) 0.291(6) 0.069(6) 0.044(5) -0.024(5)
C312 0.127(5) 0.267(7) 0.272(6) 0.087(6) 0.063(5) 0.004(5)
C313 0.117(5) 0.264(7) 0.230(6) 0.093(6) 0.047(5) -0.017(5)
C314 0.130(5) 0.241(7) 0.210(6) 0.054(6) -0.029(5) -0.035(5)
C315 0.131(6) 0.239(7) 0.230(6) 0.012(6) -0.042(5) -0.033(6)
C316 0.120(5) 0.228(7) 0.260(6) 0.030(6) -0.024(5) -0.062(5)
C317 0.136(7) 0.229(9) 0.324(8) 0.061(8) 0.065(6) -0.011(7)

loop_
_atom_type_symbol
_atom_type_description
_atom_type_scat_dispersion_real
_atom_type_scat_dispersion_imag
_atom_type_scat_source
C C 0.0033 0.0016 'International Tables Vol C Tables 4.2.6.8 and 6.1.1.4'
H H 0 0 'International Tables Vol C Tables 4.2.6.8 and 6.1.1.4'
Tb Tb -0.1723 4.1537 'International Tables Vol C Tables 4.2.6.8 and 6.1.1.4'
O O 0.0106 0.006 'International Tables Vol C Tables 4.2.6.8 and 6.1.1.4'

loop_
_exptl_crystal_face_index_h
_exptl_crystal_face_index_k
_exptl_crystal_face_index_l
_exptl_crystal_face_perp_dist
1 0 0 0.0895
-1 0 0 0.0825
0 0 1 0.2629
0 0 -1 0.0637
0 -1 0 0.0415
0 1 0 0.0677
41 -2 23 0.112
49 2 -15 0.1066

loop_
_geom_angle_atom_site_label_1
_geom_angle_atom_site_label_2
_geom_angle_atom_site_label_3
_geom_angle
_geom_angle_site_symmetry_1
_geom_angle_site_symmetry_3
O50 Tb1 O60 73.64(9) . .
O50 Tb1 O3 76.26(8) . .
O60 Tb1 O3 140.33(9) . .
O50 Tb1 O40 152.74(9) . .
O60 Tb1 O40 81.25(9) . .
O3 Tb1 O40 130.97(8) . .
O50 Tb1 O2 115.85(9) . .
O60 Tb1 O2 146.16(9) . .
O3 Tb1 O2 71.40(8) . .
O40 Tb1 O2 80.04(9) . .
O50 Tb1 O30 90.45(9) . .
O60 Tb1 O30 76.02(9) . .
O3 Tb1 O30 129.60(9) . .
O40 Tb1 O30 73.05(9) . .
O2 Tb1 O30 71.66(8) . .
O50 Tb1 O100 90.75(9) . 2
O60 Tb1 O100 77.97(9) . 2
O3 Tb1 O100 77.20(9) . 2
O40 Tb1 O100 94.31(9) . 2
O2 Tb1 O100 131.32(8) . 2
O30 Tb1 O100 152.48(9) . 2
O50 Tb1 O1 140.49(7) . .
O60 Tb1 O1 127.55(10) . .
O3 Tb1 O1 67.55(8) . .
O40 Tb1 O1 64.87(8) . .
O2 Tb1 O1 67.27(8) . .
O30 Tb1 O1 124.71(6) . .
O100 Tb1 O1 66.72(7) 2 .
O10 Tb2 O20 74.06(10) . .
O10 Tb2 O2 75.54(9) . .
O20 Tb2 O2 137.76(8) . .
O10 Tb2 O90 81.71(9) . .
O20 Tb2 O90 78.25(9) . .
O2 Tb2 O90 125.10(9) . .
O10 Tb2 O3 114.48(10) . 2
O20 Tb2 O3 147.12(8) . 2
O2 Tb2 O3 73.25(8) . 2
O90 Tb2 O3 72.14(8) . 2
O10 Tb2 O100 147.51(9) . .
O20 Tb2 O100 80.30(9) . .
O2 Tb2 O100 136.35(8) . .
O90 Tb2 O100 73.70(9) . .
O3 Tb2 O100 77.99(9) 2 .
O10 Tb2 O40 94.07(9) . .
O20 Tb2 O40 75.61(9) . .
O2 Tb2 O40 78.05(8) . .
O90 Tb2 O40 153.66(9) . .
O3 Tb2 O40 131.89(8) 2 .
O100 Tb2 O40 98.60(8) . .
O10 Tb2 O1 142.29(7) . .
O20 Tb2 O1 124.70(11) . .
O2 Tb2 O1 69.79(9) . .
O90 Tb2 O1 130.85(7) . .
O3 Tb2 O1 69.18(9) 2 .
O100 Tb2 O1 69.60(7) . .
O40 Tb2 O1 64.96(7) . .
O70 Tb3 O70 126.1(3) . 2
O70 Tb3 O80 76.3(3) . .
O70 Tb3 O80 78.9(3) 2 .
O70 Tb3 O80 78.9(3) . 2
O70 Tb3 O80 76.3(3) 2 2
O80 Tb3 O80 123.5(4) . 2
O70 Tb3 O120 77.9(3) . 2
O70 Tb3 O120 72.8(3) 2 2
O80 Tb3 O120 7.1(3) . 2
O80 Tb3 O120 117.63(16) 2 2
O70 Tb3 O120 72.8(3) . .
O70 Tb3 O120 77.9(3) 2 .
O80 Tb3 O120 117.63(16) . .
O80 Tb3 O120 7.1(3) 2 .
O120 Tb3 O120 112.1(4) 2 .
O70 Tb3 O110 8.3(3) . .
O70 Tb3 O110 117.88(15) 2 .
O80 Tb3 O110 71.9(3) . .
O80 Tb3 O110 76.5(3) 2 .
O120 Tb3 O110 72.6(3) 2 .
O120 Tb3 O110 69.9(3) . .
O70 Tb3 O110 117.88(15) . 2
O70 Tb3 O110 8.3(3) 2 2
O80 Tb3 O110 76.5(3) . 2
O80 Tb3 O110 71.9(3) 2 2
O120 Tb3 O110 69.9(3) 2 2
O120 Tb3 O110 72.6(3) . 2
O110 Tb3 O110 109.7(4) . 2
O70 Tb3 O3 131.1(2) . 2
O70 Tb3 O3 82.87(19) 2 2
O80 Tb3 O3 72.1(2) . 2
O80 Tb3 O3 149.96(18) 2 2
O120 Tb3 O3 75.3(2) 2 2
O120 Tb3 O3 155.80(19) . 2
O110 Tb3 O3 133.1(2) . 2
O110 Tb3 O3 89.72(19) 2 2
O70 Tb3 O3 82.87(19) . .
O70 Tb3 O3 131.1(2) 2 .
O80 Tb3 O3 149.96(18) . .
O80 Tb3 O3 72.1(2) 2 .
O120 Tb3 O3 155.80(19) 2 .
O120 Tb3 O3 75.3(2) . .
O110 Tb3 O3 89.7(2) . .
O110 Tb3 O3 133.1(2) 2 .
O3 Tb3 O3 107.81(12) 2 .
O70 Tb3 O2 151.6(2) . 2
O70 Tb3 O2 69.91(19) 2 2
O80 Tb3 O2 132.1(2) . 2
O80 Tb3 O2 83.70(18) 2 2
O120 Tb3 O2 130.4(2) 2 2
O120 Tb3 O2 90.71(18) . 2
O110 Tb3 O2 155.6(2) . 2
O110 Tb3 O2 76.8(2) 2 2
O3 Tb3 O2 68.78(8) 2 2
O3 Tb3 O2 70.43(8) . 2
O70 Tb3 O2 69.91(19) . .
O70 Tb3 O2 151.6(2) 2 .
O80 Tb3 O2 83.70(18) . .
O80 Tb3 O2 132.1(2) 2 .
O120 Tb3 O2 90.71(18) 2 .
O120 Tb3 O2 130.4(2) . .
O110 Tb3 O2 76.8(2) . .
O110 Tb3 O2 155.6(2) 2 .
O3 Tb3 O2 70.43(8) 2 .
O3 Tb3 O2 68.78(8) . .
O2 Tb3 O2 107.47(12) 2 .
Tb2 O1 Tb2 160.52(17) . 2
Tb2 O1 Tb1 88.53(3) . 2
Tb2 O1 Tb1 88.10(3) 2 2
Tb2 O1 Tb1 88.10(3) . .
Tb2 O1 Tb1 88.53(3) 2 .
Tb1 O1 Tb1 159.98(16) 2 .
Tb2 O1 H1O 99.74(9) . .
Tb2 O1 H1O 99.74(8) 2 .
Tb1 O1 H1O 100.01(8) 2 .
Tb1 O1 H1O 100.01(8) . .
Tb2 O2 Tb1 99.23(10) . .
Tb2 O2 Tb3 108.15(9) . .
Tb1 O2 Tb3 109.07(9) . .
Tb2 O2 H2O 113.1 . .
Tb1 O2 H2O 113.1 . .
Tb3 O2 H2O 113.1 . .
Tb1 O3 Tb2 98.79(10) . 2
Tb1 O3 Tb3 110.29(9) . .
Tb2 O3 Tb3 107.38(9) 2 .
Tb1 O3 H3O 113.1 . .
Tb2 O3 H3O 113.1 2 .
Tb3 O3 H3O 113.1 . .
C10 C1 C20 123.8(4) . .
C10 C1 H1 118.1 . .
C20 C1 H1 118.1 . .
O10 C10 C1 124.6(4) . .
O10 C10 C11 114.8(4) . .
C1 C10 C11 120.6(4) . .
C10 O10 Tb2 134.5(3) . .
C12 C11 C16 117.5(4) . .
C12 C11 C10 119.8(4) . .
C16 C11 C10 122.7(4) . .
C11 C12 C13 121.9(4) . .
C11 C12 H12 119 . .
C13 C12 H12 119 . .
C12 C13 C14 118.8(5) . .
C12 C13 H13 120.6 . .
C14 C13 H13 120.6 . .
C15 C14 O14 124.6(4) . .
C15 C14 C13 120.6(4) . .
O14 C14 C13 114.8(5) . .
C14 O14 C17 116.7(4) . .
C14 C15 C16 118.9(4) . .
C14 C15 H15 120.5 . .
C16 C15 H15 120.5 . .
C15 C16 C11 122.1(4) . .
C15 C16 H16 118.9 . .
C11 C16 H16 118.9 . .
O14 C17 C18 108.0(5) . .
O14 C17 H17A 110.1 . .
C18 C17 H17A 110.1 . .
O14 C17 H17B 110.1 . .
C18 C17 H17B 110.1 . .
H17A C17 H17B 108.4 . .
C19 C18 C17 126.6(6) . .
C19 C18 H18 116.7 . .
C17 C18 H18 116.7 . .
C18 C19 H19A 120 . .
C18 C19 H19B 120 . .
H19A C19 H19B 120 . .
O20 C20 C1 123.9(4) . .
O20 C20 C21 115.3(4) . .
C1 C20 C21 120.8(4) . .
C20 O20 Tb2 136.0(3) . .
C22 C21 C26 117.2(4) . .
C22 C21 C20 118.9(4) . .
C26 C21 C20 123.8(4) . .
C23 C22 C21 121.7(4) . .
C23 C22 H22 119.2 . .
C21 C22 H22 119.2 . .
C24 C23 C22 119.2(5) . .
C24 C23 H23 120.4 . .
C22 C23 H23 120.4 . .
C25 C24 O24 119.8(5) . .
C25 C24 C23 120.2(5) . .
O24 C24 C23 120.0(5) . .
C24 O24 C27 125.9(6) . .
C24 O24 C27' 118.1(7) . .
C27 O24 C27' 115.5(8) . .
C24 C25 C26 120.6(5) . .
C24 C25 H25 119.7 . .
C26 C25 H25 119.7 . .
C25 C26 C21 121.2(5) . .
C25 C26 H26 119.4 . .
C21 C26 H26 119.4 . .
O24 C27 C28 124.7(9) . .
O24 C27 H27A 106.2 . .
C28 C27 H27A 106.2 . .
O24 C27 H27B 106.2 . .
C28 C27 H27B 106.2 . .
H27A C27 H27B 106.4 . .
C29 C28 C27 116.3(15) . .
C29 C28 H28 121.8 . .
C27 C28 H28 121.8 . .
C28 C29 H29A 120 . .
C28 C29 H29B 120 . .
H29A C29 H29B 120 . .
O24 C27' C28' 109.3(13) . .
O24 C27' H27C 109.8 . .
C28' C27' H27C 109.8 . .
O24 C27' H27D 109.8 . .
C28' C27' H27D 109.8 . .
H27C C27' H27D 108.3 . .
C29' C28' C27' 118.3(17) . .
C29' C28' H28' 120.9 . .
C27' C28' H28' 120.9 . .
C28' C29' H29C 120 . .
C28' C29' H29D 120 . .
H29C C29' H29D 120 . .
C40 C2 C30 124.8(4) . .
C40 C2 H2 117.6 . .
C30 C2 H2 117.6 . .
O30 C30 C2 124.0(4) . .
O30 C30 C31 116.3(4) . .
C2 C30 C31 119.6(4) . .
C30 O30 Tb1 132.1(3) . .
C32 C31 C36 118.1(4) . .
C32 C31 C30 120.4(4) . .
C36 C31 C30 121.4(4) . .
C33 C32 C31 122.1(4) . .
C33 C32 H32 118.9 . .
C31 C32 H32 118.9 . .
C32 C33 C34 119.3(5) . .
C32 C33 H33 120.4 . .
C34 C33 H33 120.4 . .
O34 C34 C33 125.9(5) . .
O34 C34 C35 114.4(5) . .
C33 C34 C35 119.6(5) . .
C34 O34 C37 119.6(5) . .
C36 C35 C34 120.7(5) . .
C36 C35 H35 119.6 . .
C34 C35 H35 119.6 . .
C35 C36 C31 120.2(5) . .
C35 C36 H36 119.9 . .
C31 C36 H36 119.9 . .
O34 C37 C38 109.8(6) . .
O34 C37 H37A 109.7 . .
C38 C37 H37A 109.7 . .
O34 C37 H37B 109.7 . .
C38 C37 H37B 109.7 . .
H37A C37 H37B 108.2 . .
C39 C38 C37 123.1(7) . .
C39 C38 H38 118.5 . .
C37 C38 H38 118.5 . .
C38 C39 H39A 120 . .
C38 C39 H39B 120 . .
H39A C39 H39B 120 . .
O40 C40 C2 121.6(4) . .
O40 C40 C41 115.7(3) . .
C2 C40 C41 122.7(4) . .
C40 O40 Tb1 125.4(2) . .
C40 O40 Tb2 123.5(2) . .
Tb1 O40 Tb2 95.35(9) . .
C46 C41 C42 116.6(4) . .
C46 C41 C40 123.5(4) . .
C42 C41 C40 119.8(4) . .
C43 C42 C41 121.9(4) . .
C43 C42 H42 119 . .
C41 C42 H42 119 . .
C42 C43 C44 120.1(4) . .
C42 C43 H43 119.9 . .
C44 C43 H43 119.9 . .
O44 C44 C43 123.7(4) . .
O44 C44 C45 116.8(5) . .
C43 C44 C45 119.4(5) . .
C44 O44 C47 117.5(4) . .
C46 C45 C44 119.5(5) . .
C46 C45 H45 120.3 . .
C44 C45 H45 120.3 . .
C45 C46 C41 122.4(4) . .
C45 C46 H46 118.8 . .
C41 C46 H46 118.8 . .
O44 C47 C48 106.2(8) . .
O44 C47 C48' 106.7(8) . .
O44 C47 H47A 110.5 . .
C48 C47 H47A 110.5 . .
O44 C47 H47B 110.5 . .
C48 C47 H47B 110.5 . .
H47A C47 H47B 108.7 . .
O44 C47 H47C 110.3 . .
C48' C47 H47C 115.9 . .
O44 C47 H47D 110.2 . .
C48' C47 H47D 105.3 . .
H47C C47 H47D 108.2 . .
C49 C48 C47 140(2) . .
C49 C48 H48 110.2 . .
C47 C48 H48 109.9 . .
C48 C49 H49A 120.2 . .
C48 C49 H49B 119.8 . .
H49A C49 H49B 120 . .
C49' C48' C47 120.9(14) . .
C49' C48' H48' 119.5 . .
C47 C48' H48' 119.6 . .
C48' C49' H49C 119.9 . .
C48' C49' H49D 120.1 . .
H49C C49' H49D 120 . .
C60 C3 C50 124.7(3) . .
C60 C3 H3 117.7 . .
C50 C3 H3 117.7 . .
O50 C50 C3 123.9(4) . .
O50 C50 C51 115.6(4) . .
C3 C50 C51 120.5(3) . .
C50 O50 Tb1 137.1(3) . .
C52 C51 C56 117.6(4) . .
C52 C51 C50 118.9(4) . .
C56 C51 C50 123.4(4) . .
C51 C52 C53 121.7(4) . .
C51 C52 H52 119.1 . .
C53 C52 H52 119.1 . .
C54 C53 C52 120.3(5) . .
C54 C53 H53 119.9 . .
C52 C53 H53 119.9 . .
C55 C54 C53 119.7(5) . .
C55 C54 O54 124.3(4) . .
C53 C54 O54 116.0(5) . .
C54 O54 C57 119.1(5) . .
C54 C55 C56 120.3(4) . .
C54 C55 H55 119.8 . .
C56 C55 H55 119.8 . .
C55 C56 C51 120.4(4) . .
C55 C56 H56 119.8 . .
C51 C56 H56 119.8 . .
O54 C57 C58 107.3(6) . .
O54 C57 H57A 110.3 . .
C58 C57 H57A 110.2 . .
O54 C57 H57B 110.2 . .
C58 C57 H57B 110.3 . .
H57A C57 H57B 108.5 . .
C59 C58 C57 127.9(11) . .
C59 C58 H58 116 . .
C57 C58 H58 116 . .
C59' C58 H58' 105.5 . .
C57 C58 H58' 104.7 . .
H58 C58 H58' 104.8 . .
C58 C59 H59A 120 . .
C58 C59 H59B 120 . .
H59A C59 H59B 120 . .
C58 C59' H59C 120 . .
C58 C59' H59D 120 . .
H59C C59' H59D 120 . .
O60 C60 C3 123.7(4) . .
O60 C60 C61 115.6(4) . .
C3 C60 C61 120.7(4) . .
C60 O60 Tb1 136.5(3) . .
C62 C61 C66 117.0(5) . .
C62 C61 C60 119.6(4) . .
C66 C61 C60 123.3(5) . .
C61 C62 C63 122.2(5) . .
C61 C62 H62 118.9 . .
C63 C62 H62 118.9 . .
C64 C63 C62 119.8(6) . .
C64 C63 H63 120.1 . .
C62 C63 H63 120.1 . .
O64 C64 C63 125.1(6) . .
O64 C64 C65 115.9(6) . .
C63 C64 C65 118.9(5) . .
C66 C65 C64 120.2(5) . .
C66 C65 H65 119.9 . .
C64 C65 H65 119.9 . .
C65 C66 C61 121.5(5) . .
C65 C66 H66 119.2 . .
C61 C66 H66 119.2 . .
C67 O64 C64 119.3(6) . .
O64 C67 C68 104.1(7) . .
O64 C67 H67A 110.9 . .
C68 C67 H67A 110.9 . .
O64 C67 H67B 110.9 . .
C68 C67 H67B 110.9 . .
H67A C67 H67B 108.9 . .
C69 C68 C67 125.7(12) . .
C69 C68 H68 117.1 . .
C67 C68 H68 117.1 . .
C68 C69 H69A 120 . .
C68 C69 H69B 120 . .
H69A C69 H69B 120 . .
C70 C4 C80 123.0(8) . .
C70 C4 H4 118.5 . .
C80 C4 H4 118.5 . .
O70 C70 C4 125.8(7) . .
O70 C70 C71 115.2(8) . .
C4 C70 C71 118.1(8) . .
C70 O70 Tb3 132.9(6) . .
C76 C71 C72 117.9(8) . .
C76 C71 C70 126.3(9) . .
C72 C71 C70 115.7(7) . .
C71 C72 C73 120.9(8) . .
C71 C72 H72 119.5 . .
C73 C72 H72 119.5 . .
C74 C73 C72 120.2(8) . .
C74 C73 H73 119.9 . .
C72 C73 H73 119.9 . .
C75 C74 C73 120.2(8) . .
C75 C74 O74 124.9(8) . .
C73 C74 O74 114.7(8) . .
C74 O74 C77 117.7(9) . .
C74 C75 C76 119.1(9) . .
C74 C75 H75 120.5 . .
C76 C75 H75 120.5 . .
C71 C76 C75 121.6(10) . .
C71 C76 H76 119.2 . .
C75 C76 H76 119.2 . .
O74 C77 C78 112.8(12) . .
O74 C77 H77A 109 . .
C78 C77 H77A 109 . .
O74 C77 H77B 109 . .
C78 C77 H77B 109 . .
H77A C77 H77B 107.8 . .
C79 C78 C77 121.3(16) . .
C79 C78 H78 119.4 . .
C77 C78 H78 119.4 . .
C78 C79 H79A 120 . .
C78 C79 H79B 120 . .
H79A C79 H79B 120 . .
O80 C80 C4 126.5(8) . .
O80 C80 C81 112.3(7) . .
C4 C80 C81 121.0(7) . .
C80 O80 Tb3 129.6(6) . .
C86 C81 C82 118.7(8) . .
C86 C81 C80 123.1(7) . .
C82 C81 C80 118.3(7) . .
C81 C82 C83 120.6(9) . .
C81 C82 H82 119.7 . .
C83 C82 H82 119.7 . .
C84 C83 C82 118.1(10) . .
C84 C83 H83 121 . .
C82 C83 H83 121 . .
C83 C84 C85 121.2(9) . .
C83 C84 O84 123.6(10) . .
C85 C84 O84 114.5(9) . .
C84 O84 C87 119.3(9) . .
C86 C85 C84 119.4(9) . .
C86 C85 H85 120.3 . .
C84 C85 H85 120.3 . .
C85 C86 C81 121.5(9) . .
C85 C86 H86 119.3 . .
C81 C86 H86 119.3 . .
O84 C87 C88 107.0(10) . .
O84 C87 H87A 110.3 . .
C88 C87 H87A 110.3 . .
O84 C87 H87B 110.3 . .
C88 C87 H87B 110.3 . .
H87A C87 H87B 108.6 . .
C89 C88 C87 123.4(15) . .
C89 C88 H88 118.3 . .
C87 C88 H88 118.3 . .
C88 C89 H89A 120 . .
C88 C89 H89B 120 . .
H89A C89 H89B 120 . .
C100 C5 C90 125.5(3) . .
C100 C5 H5 117.3 . .
C90 C5 H5 117.3 . .
O90 C90 C5 123.9(3) . .
O90 C90 C91 115.6(4) . .
C5 C90 C91 120.5(3) . .
C90 O90 Tb2 132.2(3) . .
C96 C91 C92 118.8(4) . .
C96 C91 C90 118.7(4) . .
C92 C91 C90 122.5(4) . .
C93 C92 C91 120.1(4) . .
C93 C92 H92 119.9 . .
C91 C92 H92 119.9 . .
C94 C93 C92 120.1(4) . .
C94 C93 H93 120 . .
C92 C93 H93 120 . .
C93 C94 O94 125.2(4) . .
C93 C94 C95 120.6(4) . .
O94 C94 C95 114.2(5) . .
C94 O94 C97 117.6(5) . .
C96 C95 C94 119.6(5) . .
C96 C95 H95 120.2 . .
C94 C95 H95 120.2 . .
C91 C96 C95 120.8(4) . .
C91 C96 H96 119.6 . .
C95 C96 H96 119.6 . .
O94 C97 C98 102.8(5) . .
O94 C97 H97A 111.2 . .
C98 C97 H97A 111.2 . .
O94 C97 H97B 111.2 . .
C98 C97 H97B 111.2 . .
H97A C97 H97B 109.1 . .
C99 C98 C97 125.8(10) . .
C99 C98 H98 117.1 . .
C97 C98 H98 117.1 . .
C98 C99 H99A 120 . .
C98 C99 H99B 120 . .
H99A C99 H99B 120 . .
O100 C100 C5 123.9(4) . .
O100 C100 C101 115.2(3) . .
C5 C100 C101 120.9(4) . .
C100 O100 Tb2 123.2(2) . .
C100 O100 Tb1 127.1(2) . 2
Tb2 O100 Tb1 95.40(9) . 2
C106 C101 C102 115.9(4) . .
C106 C101 C100 123.1(4) . .
C102 C101 C100 121.0(4) . .
C103 C102 C101 122.6(4) . .
C103 C102 H102 118.7 . .
C101 C102 H102 118.7 . .
C104 C103 C102 120.3(5) . .
C104 C103 H103 119.9 . .
C102 C103 H103 119.9 . .
C103 C104 O104 125.2(5) . .
C103 C104 C105 118.9(5) . .
O104 C104 C105 115.9(5) . .
C104 O104 C107 118.0(5) . .
C106 C105 C104 121.3(5) . .
C106 C105 H105 119.3 . .
C104 C105 H105 119.3 . .
C105 C106 C101 121.0(5) . .
C105 C106 H106 119.5 . .
C101 C106 H106 119.5 . .
O104 C107 C108 117.9(9) . .
O104 C107 C10A 109.9(8) . .
O104 C107 H10A 107.8 . .
C108 C107 H10A 107.8 . .
O104 C107 H10B 107.8 . .
C108 C107 H10B 107.8 . .
C10A C107 H10B 101.7 . .
H10A C107 H10B 107.2 . .
O104 C107 H10F 110.6 . .
O104 C107 H10G 111.6 . .
C108 C107 H10G 114.7 . .
C10A C107 H10G 111.1 . .
H10F C107 H10G 109 . .
C109 C108 C107 122.3(17) . .
C109 C108 H108 118.9 . .
C107 C108 H108 118.9 . .
C108 C109 H10C 120 . .
C108 C109 H10D 120 . .
H10C C109 H10D 120 . .
C10B C10A C107 112.1(17) . .
C10B C10A H10E 124 . .
C107 C10A H10E 124 . .
C10A C10B H10H 120 . .
C10A C10B H10I 120 . .
H10H C10B H10I 120 . .
C110 C6 C120 123.6(6) . .
C110 C6 H6 118.2 . .
C120 C6 H6 118.2 . .
O110 C110 C6 122.7(7) . .
O110 C110 C111 114.8(7) . .
C6 C110 C111 122.3(6) . .
C110 O110 Tb3 127.8(6) . .
C112 C111 C116 118.1(7) . .
C112 C111 C110 122.4(6) . .
C116 C111 C110 119.4(7) . .
C113 C112 C111 120.6(6) . .
C113 C112 H112 119.7 . .
C111 C112 H112 119.7 . .
C114 C113 C112 120.3(7) . .
C114 C113 H113 119.9 . .
C112 C113 H113 119.9 . .
C113 C114 C115 120.0(8) . .
C113 C114 O114 125.0(7) . .
C115 C114 O114 114.9(7) . .
C114 O114 C117 118.1(6) . .
C116 C115 C114 119.6(8) . .
C116 C115 H115 120.2 . .
C114 C115 H115 120.2 . .
C115 C116 C111 121.4(8) . .
C115 C116 H116 119.3 . .
C111 C116 H116 119.3 . .
O114 C117 C118 109.0(7) . .
O114 C117 H11A 109.9 . .
C118 C117 H11A 109.9 . .
O114 C117 H11B 109.9 . .
C118 C117 H11B 109.9 . .
H11A C117 H11B 108.3 . .
C119 C118 C117 124.2(10) . .
C119 C118 H118 117.9 . .
C117 C118 H118 117.9 . .
C118 C119 H11C 120 . .
C118 C119 H11D 120 . .
H11C C119 H11D 120 . .
O120 C120 C6 124.4(6) . .
O120 C120 C121 116.1(7) . .
C6 C120 C121 119.5(6) . .
C120 O120 Tb3 130.2(6) . .
C122 C121 C126 117.8(7) . .
C122 C121 C120 120.2(7) . .
C126 C121 C120 121.9(7) . .
C123 C122 C121 122.1(7) . .
C123 C122 H122 118.9 . .
C121 C122 H122 118.9 . .
C122 C123 C124 119.5(7) . .
C122 C123 H123 120.3 . .
C124 C123 H123 120.3 . .
C125 C124 C123 121.4(7) . .
C125 C124 O124 122.4(8) . .
C123 C124 O124 115.1(9) . .
C124 O124 C127 118.2(8) . .
C124 C125 C126 118.9(7) . .
C124 C125 H125 120.6 . .
C126 C125 H125 120.6 . .
C121 C126 C125 120.2(7) . .
C121 C126 H126 119.9 . .
C125 C126 H126 119.9 . .
O124 C127 C128 110.5(9) . .
O124 C127 H12A 109.6 . .
C128 C127 H12A 109.6 . .
O124 C127 H12B 109.6 . .
C128 C127 H12B 109.6 . .
H12A C127 H12B 108.1 . .
C129 C128 C127 129.8(11) . .
C129 C128 H128 115.1 . .
C127 C128 H128 115.1 . .
C128 C129 H12C 120 . .
C128 C129 H12D 120 . .
H12C C129 H12D 120 . .
C216 C211 C212 115.7(6) . .
C216 C211 C217 118.3(8) . .
C212 C211 C217 123.9(7) . .
C216 C211 H211 124.0(10) . .
C212 C211 H211 120.2(10) . .
C213 C212 C211 117.4(6) . .
C213 C212 C218 101.4(8) . .
C211 C212 C218 140.6(9) . .
C213 C212 H212 123.2(10) . .
C211 C212 H212 119.4(10) . .
C214 C213 C212 127.2(8) . .
C214 C213 H213 116.4 . .
C212 C213 H213 116.4 . .
C213 C214 C215 112.9(9) . .
C213 C214 H214 123.6 . .
C215 C214 H214 123.6 . .
C214 C215 C216 123.0(9) . .
C214 C215 H215 118.5 . .
C216 C215 H215 118.5 . .
C215 C216 C211 121.0(8) . .
C215 C216 H216 119.5 . .
C211 C216 H216 119.5 . .
C211 C217 H21A 109.5 . .
C211 C217 H21B 109.5 . .
H21A C217 H21B 109.5 . .
C211 C217 H21C 109.5 . .
H21A C217 H21C 109.5 . .
H21B C217 H21C 109.5 . .
C212 C218 H21D 109.5 . .
C212 C218 H21E 109.4 . .
C212 C218 H21F 109.5 . .
C316 C311 C312 119.3(8) . .
C316 C311 C317 118.5(8) . .
C312 C311 C317 122.2(8) . .
C313 C312 C311 124.0(8) . .
C313 C312 H312 118 . .
C311 C312 H312 118 . .
C312 C313 C314 115.9(8) . .
C312 C313 H313 122.1 . .
C314 C313 H313 122.1 . .
C315 C314 C313 120.7(9) . .
C315 C314 H314 119.7 . .
C313 C314 H314 119.7 . .
C314 C315 C316 123.5(9) . .
C314 C315 H315 118.2 . .
C316 C315 H315 118.2 . .
C311 C316 C315 116.6(8) . .
C311 C316 H316 121.7 . .
C315 C316 H316 121.7 . .
C311 C317 H31A 109.5 . .
C311 C317 H31B 109.5 . .
H31A C317 H31B 109.5 . .
C311 C317 H31C 109.5 . .
H31A C317 H31C 109.5 . .
H31B C317 H31C 109.5 . .

loop_
_geom_bond_atom_site_label_1
_geom_bond_atom_site_label_2
_geom_bond_distance
_geom_bond_site_symmetry_2
Tb1 O50 2.296(2) .
Tb1 O60 2.308(3) .
Tb1 O3 2.344(2) .
Tb1 O40 2.346(2) .
Tb1 O2 2.357(2) .
Tb1 O30 2.378(3) .
Tb1 O100 2.452(2) 2
Tb1 O1 2.6212(7) .
Tb2 O10 2.287(3) .
Tb2 O20 2.297(3) .
Tb2 O2 2.324(2) .
Tb2 O90 2.341(2) .
Tb2 O3 2.370(3) 2
Tb2 O100 2.386(2) .
Tb2 O40 2.475(2) .
Tb2 O1 2.5048(7) .
Tb3 O70 2.261(7) .
Tb3 O70 2.261(7) 2
Tb3 O80 2.331(7) .
Tb3 O80 2.331(7) 2
Tb3 O120 2.358(8) 2
Tb3 O120 2.358(8) .
Tb3 O110 2.379(7) .
Tb3 O110 2.379(7) 2
Tb3 O3 2.417(2) 2
Tb3 O3 2.417(2) .
Tb3 O2 2.440(2) 2
Tb3 O2 2.440(2) .
O1 Tb2 2.5048(7) 2
O1 Tb1 2.6212(7) 2
O1 H1O 0.810(19) .
O2 H2O 1 .
O3 Tb2 2.370(3) 2
O3 H3O 1 .
C1 C10 1.394(6) .
C1 C20 1.405(6) .
C1 H1 0.95 .
C10 O10 1.276(4) .
C10 C11 1.493(5) .
C11 C12 1.378(6) .
C11 C16 1.385(5) .
C12 C13 1.384(6) .
C12 H12 0.95 .
C13 C14 1.391(6) .
C13 H13 0.95 .
C14 C15 1.376(6) .
C14 O14 1.386(5) .
O14 C17 1.424(5) .
C15 C16 1.381(6) .
C15 H15 0.95 .
C16 H16 0.95 .
C17 C18 1.474(8) .
C17 H17A 0.99 .
C17 H17B 0.99 .
C18 C19 1.285(8) .
C18 H18 0.95 .
C19 H19A 0.95 .
C19 H19B 0.95 .
C20 O20 1.273(4) .
C20 C21 1.499(6) .
C21 C22 1.391(6) .
C21 C26 1.391(6) .
C22 C23 1.390(6) .
C22 H22 0.95 .
C23 C24 1.381(7) .
C23 H23 0.95 .
C24 C25 1.360(7) .
C24 O24 1.368(6) .
O24 C27 1.372(11) .
O24 C27' 1.384(17) .
C25 C26 1.384(7) .
C25 H25 0.95 .
C26 H26 0.95 .
C27 C28 1.485(13) .
C27 H27A 0.99 .
C27 H27B 0.99 .
C28 C29 1.278(15) .
C28 H28 0.95 .
C29 H29A 0.95 .
C29 H29B 0.95 .
C27' C28' 1.526(14) .
C27' H27C 0.99 .
C27' H27D 0.99 .
C28' C29' 1.279(16) .
C28' H28' 0.95 .
C29' H29C 0.95 .
C29' H29D 0.95 .
C2 C40 1.386(5) .
C2 C30 1.424(6) .
C2 H2 0.95 .
C30 O30 1.262(5) .
C30 C31 1.497(6) .
C31 C32 1.392(6) .
C31 C36 1.396(6) .
C32 C33 1.373(6) .
C32 H32 0.95 .
C33 C34 1.386(7) .
C33 H33 0.95 .
C34 O34 1.372(6) .
C34 C35 1.390(7) .
O34 C37 1.437(7) .
C35 C36 1.378(7) .
C35 H35 0.95 .
C36 H36 0.95 .
C37 C38 1.498(10) .
C37 H37A 0.99 .
C37 H37B 0.99 .
C38 C39 1.371(10) .
C38 H38 0.95 .
C39 H39A 0.95 .
C39 H39B 0.95 .
C40 O40 1.321(4) .
C40 C41 1.476(6) .
C41 C46 1.394(6) .
C41 C42 1.406(5) .
C42 C43 1.358(6) .
C42 H42 0.95 .
C43 C44 1.390(6) .
C43 H43 0.95 .
C44 O44 1.378(6) .
C44 C45 1.395(7) .
O44 C47 1.409(7) .
C45 C46 1.365(7) .
C45 H45 0.95 .
C46 H46 0.95 .
C47 C48 1.474(13) .
C47 C48' 1.548(15) .
C47 H47A 0.99 .
C47 H47B 0.99 .
C47 H47C 0.9916 .
C47 H47D 0.9914 .
C48 C49 1.090(15) .
C48 H48 0.95 .
C49 H49A 0.95 .
C49 H49B 0.95 .
C48' C49' 1.349(15) .
C48' H48' 0.95 .
C49' H49C 0.95 .
C49' H49D 0.95 .
C3 C60 1.399(6) .
C3 C50 1.403(6) .
C3 H3 0.95 .
C50 O50 1.268(4) .
C50 C51 1.505(6) .
C51 C52 1.377(6) .
C51 C56 1.403(5) .
C52 C53 1.382(6) .
C52 H52 0.95 .
C53 C54 1.371(6) .
C53 H53 0.95 .
C54 C55 1.372(7) .
C54 O54 1.401(6) .
O54 C57 1.400(6) .
C55 C56 1.393(6) .
C55 H55 0.95 .
C56 H56 0.95 .
C57 C58 1.489(9) .
C57 H57A 0.99 .
C57 H57B 0.99 .
C58 C59' 1.115(14) .
C58 C59 1.266(11) .
C58 H58 0.95 .
C58 H58' 0.9518 .
C59 H58' 1.1661 .
C59 H59A 0.95 .
C59 H59B 0.95 .
C59' H59C 0.95 .
C59' H59D 0.95 .
C60 O60 1.275(4) .
C60 C61 1.488(6) .
C61 C62 1.370(7) .
C61 C66 1.395(6) .
C62 C63 1.383(7) .
C62 H62 0.95 .
C63 C64 1.376(7) .
C63 H63 0.95 .
C64 O64 1.355(7) .
C64 C65 1.386(9) .
C65 C66 1.372(8) .
C65 H65 0.95 .
C66 H66 0.95 .
O64 C67 1.342(9) .
C67 C68 1.546(11) .
C67 H67A 0.99 .
C67 H67B 0.99 .
C68 C69 1.165(12) .
C68 H68 0.95 .
C69 H69A 0.95 .
C69 H69B 0.95 .
C4 C70 1.413(12) .
C4 C80 1.418(11) .
C4 H4 0.95 .
C70 O70 1.279(10) .
C70 C71 1.509(10) .
C71 C76 1.378(11) .
C71 C72 1.382(11) .
C72 C73 1.391(10) .
C72 H72 0.95 .
C73 C74 1.374(11) .
C73 H73 0.95 .
C74 C75 1.366(11) .
C74 O74 1.394(9) .
O74 C77 1.403(12) .
C75 C76 1.404(11) .
C75 H75 0.95 .
C76 H76 0.95 .
C77 C78 1.503(14) .
C77 H77A 0.99 .
C77 H77B 0.99 .
C78 C79 1.254(12) .
C78 H78 0.95 .
C79 H79A 0.95 .
C79 H79B 0.95 .
C80 O80 1.294(9) .
C80 C81 1.494(9) .
C81 C86 1.367(10) .
C81 C82 1.376(10) .
C82 C83 1.402(11) .
C82 H82 0.95 .
C83 C84 1.368(11) .
C83 H83 0.95 .
C84 C85 1.370(12) .
C84 O84 1.396(11) .
O84 C87 1.406(12) .
C85 C86 1.361(10) .
C85 H85 0.95 .
C86 H86 0.95 .
C87 C88 1.445(13) .
C87 H87A 0.99 .
C87 H87B 0.99 .
C88 C89 1.268(12) .
C88 H88 0.95 .
C89 H89A 0.95 .
C89 H89B 0.95 .
C5 C100 1.365(5) .
C5 C90 1.439(6) .
C5 H5 0.95 .
C90 O90 1.260(4) .
C90 C91 1.482(5) .
C91 C96 1.380(6) .
C91 C92 1.402(5) .
C92 C93 1.393(6) .
C92 H92 0.95 .
C93 C94 1.359(7) .
C93 H93 0.95 .
C94 O94 1.384(6) .
C94 C95 1.390(7) .
O94 C97 1.423(6) .
C95 C96 1.386(6) .
C95 H95 0.95 .
C96 H96 0.95 .
C97 C98 1.560(10) .
C97 H97A 0.99 .
C97 H97B 0.99 .
C98 C99 1.168(10) .
C98 H98 0.95 .
C99 H99A 0.95 .
C99 H99B 0.95 .
C100 O100 1.310(4) .
C100 C101 1.474(6) .
O100 Tb1 2.452(2) 2
C101 C106 1.395(6) .
C101 C102 1.407(6) .
C102 C103 1.373(6) .
C102 H102 0.95 .
C103 C104 1.357(7) .
C103 H103 0.95 .
C104 O104 1.379(6) .
C104 C105 1.384(8) .
O104 C107 1.393(7) .
C105 C106 1.377(7) .
C105 H105 0.95 .
C106 H106 0.95 .
C107 C108 1.485(14) .
C107 C10A 1.510(14) .
C107 H10A 0.99 .
C107 H10B 0.99 .
C107 H10F 0.9921 .
C107 H10G 0.9942 .
C108 C109 1.186(16) .
C108 H108 0.95 .
C109 H10C 0.95 .
C109 H10D 0.95 .
C10A C10B 1.253(16) .
C10A H10E 0.95 .
C10B H10H 0.95 .
C10B H10I 0.95 .
C6 C110 1.383(10) .
C6 C120 1.412(9) .
C6 H6 0.95 .
C110 O110 1.288(9) .
C110 C111 1.498(9) .
C111 C112 1.388(9) .
C111 C116 1.393(9) .
C112 C113 1.386(9) .
C112 H112 0.95 .
C113 C114 1.370(9) .
C113 H113 0.95 .
C114 C115 1.389(10) .
C114 O114 1.389(9) .
O114 C117 1.393(9) .
C115 C116 1.372(10) .
C115 H115 0.95 .
C116 H116 0.95 .
C117 C118 1.488(11) .
C117 H11A 0.99 .
C117 H11B 0.99 .
C118 C119 1.281(11) .
C118 H118 0.95 .
C119 H11C 0.95 .
C119 H11D 0.95 .
C120 O120 1.303(9) .
C120 C121 1.495(9) .
C121 C122 1.392(10) .
C121 C126 1.406(10) .
C122 C123 1.367(9) .
C122 H122 0.95 .
C123 C124 1.377(11) .
C123 H123 0.95 .
C124 C125 1.376(11) .
C124 O124 1.424(9) .
O124 C127 1.437(11) .
C125 C126 1.412(9) .
C125 H125 0.95 .
C126 H126 0.95 .
C127 C128 1.500(13) .
C127 H12A 0.99 .
C127 H12B 0.99 .
C128 C129 1.267(11) .
C128 H128 0.95 .
C129 H12C 0.95 .
C129 H12D 0.95 .
C211 C216 1.394(7) .
C211 C212 1.433(7) .
C211 C217 1.464(8) .
C211 H211 0.872(8) .
C212 C213 1.394(7) .
C212 C218 1.526(9) .
C212 H212 0.877(8) .
C213 C214 1.347(8) .
C213 H213 0.95 .
C214 C215 1.384(12) .
C214 H214 0.95 .
C215 C216 1.388(12) .
C215 H215 0.95 .
C216 H216 0.95 .
C217 H21A 0.98 .
C217 H21B 0.98 .
C217 H21C 0.98 .
C217 H211 0.70(3) .
C218 H21D 0.98 .
C218 H21E 0.98 .
C218 H21F 0.98 .
C218 H212 0.79(2) .
C311 C316 1.379(8) .
C311 C312 1.403(8) .
C311 C317 1.515(8) .
C312 C313 1.367(8) .
C312 H312 0.95 .
C313 C314 1.387(8) .
C313 H313 0.95 .
C314 C315 1.372(8) .
C314 H314 0.95 .
C315 C316 1.382(8) .
C315 H315 0.95 .
C316 H316 0.95 .
C317 H31A 0.98 .
C317 H31B 0.98 .
C317 H31C 0.98 .
